data_1569414
loop_
_publ_author_name
'Carroll, Robert C.'
'Harrowven, David C.'
'Pearce, James E.'
'Coles, Simon J.'

_publ_section_title
;
 A systematic study of the interplay between guest molecule structure and
 intermolecular interactions in crystalline sponges
;
_journal_issue 4
_journal_name_full IUCrJ
_journal_page_first 497
_journal_page_last 508
_journal_paper_doi 10.1107/S2052252523005146
_journal_volume 10
_journal_year 2023
_chemical_formula_moiety 'C36 H24 I6 N12 Zn3, 1.33(C16 H18 O), 2.18(C6 H12)'
_chemical_formula_sum 'C53.17 H48.75 I6.01 N12 O0.62 Zn3.01'
_chemical_formula_weight 1825.51
_chemical_name_common 'Benzyl Biaryl Alcohol-3-Methyl (absorbed in crystalline sponge)'
_chemical_name_systematic '(2',6,6'-trimethyl-[1,1'-biphenyl]-2-yl)methanol (absorbed in crystalline sponge)'
_space_group_crystal_system triclinic
_space_group_IT_number 2
_space_group_name_Hall '-P 1'
_space_group_name_H-M_alt 'P -1'
_atom_sites_solution_hydrogens geom
_atom_sites_solution_primary dual
_audit_creation_date 2023-04-04
_audit_creation_method
;
Olex2 1.5
(compiled 2023.03.06 svn.rbb2c1857 for OlexSys, GUI svn.r6748)
;
_cell_angle_alpha 101.5570(10)
_cell_angle_beta 92.340(2)
_cell_angle_gamma 110.826(2)
_cell_formula_units_Z 4
_cell_length_a 14.8189(3)
_cell_length_b 19.1026(3)
_cell_length_c 31.8140(4)
_cell_measurement_reflns_used 27363
_cell_measurement_temperature 100(2)
_cell_measurement_theta_max 73.2060
_cell_measurement_theta_min 2.5210
_cell_volume 8184.8(3)
_computing_cell_refinement 'CrysAlisPro 1.171.41.89a (Rigaku OD, 2020)'
_computing_data_collection 'CrysAlisPro 1.171.41.89a (Rigaku OD, 2020)'
_computing_data_reduction 'CrysAlisPro 1.171.41.89a (Rigaku OD, 2020)'
_computing_molecular_graphics 'Olex2 1.5 (Dolomanov et al., 2009)'
_computing_publication_material 'Olex2 1.5 (Dolomanov et al., 2009)'
_computing_structure_refinement 'SHELXL 2018/3 (Sheldrick, 2015)'
_computing_structure_solution 'SHELXT  (Sheldrick, 2015)'
_diffrn_ambient_temperature 100(2)
_diffrn_detector 'hybrid pixel array detector'
_diffrn_detector_area_resol_mean 10
_diffrn_detector_dtime 0.000
_diffrn_detector_type 'Rigaku, HyPix 6000HE'
_diffrn_measured_fraction_theta_full 0.995
_diffrn_measured_fraction_theta_max 0.993
_diffrn_measurement_details
;
List of Runs (angles in degrees, time in seconds):

  # Type    Start    End  Width  t~exp~   \w     \q     \k     \f   Frames
--------------------------------------------------------------------------
  1  \w   -109.00 -30.00   0.50    1.11    -- -103.00 123.00  35.00  158
  2  \w   -166.00 -60.00   0.50    1.11    -- -103.00-149.00 151.00  212
  3  \w   -174.00 -77.00   0.50    1.11    -- -103.00-123.00 -45.00  194
  4  \w    -92.00 -34.00   0.50    1.11    -- -103.00 125.00-180.00  116
  5  \w   -173.00 -86.00   0.50    1.11    -- -103.00 -65.00  99.07  174
  6  \w   -173.00-111.00   0.50    1.11    -- -103.00 -15.00 -60.00  124
  7  \w    -69.00 -44.00   0.50    1.11    -- -103.00  61.00-120.00   50
  8  \w   -174.00 -91.00   0.50    1.11    -- -103.00 -47.00  21.92  166
  9  \w   -174.00 -92.00   0.50    1.11    -- -103.00 -54.00  42.96  164
 10  \w    -62.00 -30.00   0.50    1.11    -- -103.00  61.00   0.00   64
 11  \w   -103.00 -34.00   0.50    1.11    -- -103.00  77.00-180.00  138
 12  \w   -107.00 -79.00   0.50    1.11    -- -103.00 109.00  97.00   56
 13  \w    -75.00 -50.00   0.50    1.11    -- -103.00 125.00 -30.00   50
 14  \w   -173.00 -86.00   0.50    1.11    -- -103.00 -65.00  66.28  174
 15  \w    -68.00 -30.00   0.50    1.11    -- -103.00  61.00-180.00   76
 16  \w   -127.00 -31.00   0.50    1.11    -- -103.00 149.00-161.00  192
 17  \w     29.00 110.00   0.50    1.11    --  101.75-123.00 -45.00  162
 18  \w     84.00 175.00   0.50    1.11    --  101.75 123.00  35.00  182
 19  \w     35.00 129.00   0.50    1.11    --  101.75-149.00 151.00  188
 20  \w     89.00 175.00   0.50    1.11    --  101.75  30.00 150.00  172
 21  \w     29.00 108.00   0.50    1.11    --  101.75 -77.00 120.00  158
 22  \w     29.00 106.00   0.50    1.11    --  101.75 -94.00 -60.00  154
 23  \w     30.00 106.00   0.50    1.11    --  101.75 -94.00 120.00  152
 24  \w     49.00 108.00   0.50    1.11    --  101.75-109.00-115.00  118
 25  \w     81.00 108.00   0.50    1.11    --  101.75 -77.00 -60.00   54
 26  \w     31.00  69.00   0.50    1.11    --  101.75 -77.00 -60.00   76
 27  \w     92.00 117.00   0.50    1.11    --  101.75 149.00-161.00   50
 28  \w     80.00 105.00   0.50    1.11    --  101.75 -94.00 -30.00   50
 29  \w     83.00 112.00   0.50    1.11    --  101.75-125.00-150.00   58
 30  \w     32.00  72.00   0.50    1.11    --  101.75 -61.00 -60.00   80
 31  \w     30.00 103.00   0.50    1.11    --  101.75 -94.00  30.00  146
 32  \w   -118.00 -60.00   0.50    0.28    --  -46.36-149.00 151.00  116
 33  \w    -93.00 -16.00   0.50    0.28    --  -46.36 123.00  35.00  154
 34  \w   -107.00 -29.00   0.50    0.28    --  -46.36 149.00-161.00  156
 35  \w     22.00  93.00   0.50    0.28    --   46.36-123.00 -45.00  142
 36  \w     66.00 119.00   0.50    0.28    --   46.36 149.00-161.00  106
 37  \w     35.00 109.00   0.50    0.28    --   46.36-149.00 151.00  148
 38  \w    -24.00  29.00   0.50    0.28    --  -46.36  19.00 120.00  106
 39  \w    -24.00  29.00   0.50    0.28    --  -46.36  19.00-180.00  106
 40  \w    -24.00  29.00   0.50    0.28    --  -46.36  19.00 -30.00  106
 41  \w   -118.00 -24.00   0.50    0.28    --  -46.36 -77.00-180.00  188
 42  \w     24.00 119.00   0.50    0.28    --   46.36  77.00 120.00  190
 43  \w    -28.00  28.00   0.50    0.28    --   46.36 -19.00-180.00  112
;
_diffrn_measurement_device 'four-circle diffractometer'
_diffrn_measurement_device_details 'Rigaku Oxford Difffraction, UG2 \k goniometer'
_diffrn_measurement_device_type
'Rigaku 007HF equipped with Varimax confocal mirrors and a UG2 goniometer and HyPix 6000HE detector'
_diffrn_measurement_method 'profile data from \w-scans'
_diffrn_measurement_specimen_support 'MiTeGen loops'
_diffrn_orient_matrix_type 'CrysAlisPro convention (1999,Acta A55,543-557)'
_diffrn_orient_matrix_UB_11 -0.0198683000
_diffrn_orient_matrix_UB_12 -0.0274700000
_diffrn_orient_matrix_UB_13 -0.0496094000
_diffrn_orient_matrix_UB_21 -0.0424503000
_diffrn_orient_matrix_UB_22 -0.0841950000
_diffrn_orient_matrix_UB_23 0.0041813000
_diffrn_orient_matrix_UB_31 -0.1017966000
_diffrn_orient_matrix_UB_32 0.0042051000
_diffrn_orient_matrix_UB_33 0.0012294000
_diffrn_radiation_collimation 0.3
_diffrn_radiation_monochromator 'Varimax focusing mirrors'
_diffrn_radiation_probe x-ray
_diffrn_radiation_type 'Cu K\a'
_diffrn_radiation_wavelength 1.54184
_diffrn_reflns_av_unetI/netI 0.0157
_diffrn_reflns_Laue_measured_fraction_full 0.995
_diffrn_reflns_Laue_measured_fraction_max 0.993
_diffrn_reflns_limit_h_max 14
_diffrn_reflns_limit_h_min -17
_diffrn_reflns_limit_k_max 23
_diffrn_reflns_limit_k_min -23
_diffrn_reflns_limit_l_max 38
_diffrn_reflns_limit_l_min -38
_diffrn_reflns_number 54873
_diffrn_reflns_point_group_measured_fraction_full 0.995
_diffrn_reflns_point_group_measured_fraction_max 0.993
_diffrn_reflns_theta_full 67.684
_diffrn_reflns_theta_max 68.352
_diffrn_reflns_theta_min 2.543
_diffrn_source 'Rotating anode'
_diffrn_source_current 30.0
_diffrn_source_power 1.2
_diffrn_source_target Cu
_diffrn_source_type 'Rigaku 007 HF'
_diffrn_source_voltage 40.0
_exptl_absorpt_coefficient_mu 19.113
_exptl_absorpt_correction_T_max 0.339
_exptl_absorpt_correction_T_min 0.059
_exptl_absorpt_correction_type analytical
_exptl_absorpt_process_details
;
CrysAlisPro 1.171.41.89a (Rigaku Oxford Diffraction, 2020)
Analytical numeric absorption correction using a multifaceted crystal
model based on expressions derived by R.C. Clark & J.S. Reid.
(Clark, R. C. & Reid, J. S. (1995). Acta Cryst. A51, 887-897)
Empirical absorption correction using spherical harmonics,
implemented in SCALE3 ABSPACK scaling algorithm.
;
_exptl_crystal_colour colourless
_exptl_crystal_colour_primary colourless
_exptl_crystal_density_diffrn 1.481
_exptl_crystal_description block
_exptl_crystal_F_000 3463
_exptl_crystal_size_max 0.21
_exptl_crystal_size_mid 0.19
_exptl_crystal_size_min 0.07
_refine_diff_density_max 1.298
_refine_diff_density_min -0.906
_refine_diff_density_rms 0.186
_refine_ls_extinction_method none
_refine_ls_goodness_of_fit_ref 1.034
_refine_ls_hydrogen_treatment constr
_refine_ls_matrix_type full
_refine_ls_number_parameters 1921
_refine_ls_number_reflns 54873
_refine_ls_number_restraints 937
_refine_ls_restrained_S_all 1.030
_refine_ls_R_factor_all 0.0772
_refine_ls_R_factor_gt 0.0644
_refine_ls_shift/su_max 0.001
_refine_ls_shift/su_mean 0.000
_refine_ls_structure_factor_coef Fsqd
_refine_ls_weighting_details 'w=1/[\s^2^(Fo^2^)+(0.1485P)^2^+6.9635P] where P=(Fo^2^+2Fc^2^)/3'
_refine_ls_weighting_scheme calc
_refine_ls_wR_factor_gt 0.2018
_refine_ls_wR_factor_ref 0.2161
_reflns_Friedel_coverage 0.000
_reflns_number_gt 43225
_reflns_number_total 54873
_reflns_threshold_expression 'I > 2\s(I)'
_twin_special_details
;
Component 2 rotated by 179.9858\% 
around [0.89 -0.45 -0.00] (reciprocal) or [1.00 -0.02 0.02] (direct)
;
_cod_data_source_file lt5059.cif
_cod_data_source_block BBA-3-Methyl_CrystallineSponge
_cod_database_code 1569414
_shelx_shelxl_version_number 2018/3
_chemical_oxdiff_formula '(Zn3 I6 N12 H24 C36) (C16 H18 O)2 (C6 H12)3'
_chemical_oxdiff_usercomment JP-9300-67
_shelx_space_group_comment
;
The symmetry employed for this shelxl refinement is uniquely defined
by the following loop, which should always be used as a source of
symmetry information in preference to the above space-group names.
They are only intended as comments.
;
_shelx_estimated_absorpt_t_max 0.348
_shelx_estimated_absorpt_t_min 0.108
_olex2_refinement_description
;
1. Twinned data refinement
 Scales: 0.5013(7)
 0.4987(7)
2. Fixed Uiso
 At 1.2 times of:
  All C(H) groups, All C(H,H) groups
 At 1.5 times of:
  All C(H,H,H) groups, All O(H) groups
3. Restrained distances
 C16A-C3A
 1.54 with sigma of 0.02
 O1B-C14B
 1.43 with sigma of 0.02
 O1A-C14A
 1.43 with sigma of 0.02
 C12B-C15B
 1.54 with sigma of 0.02
 C16B-C3B
 1.54 with sigma of 0.02
 C832-C833 = C832-C831 = C833-C834 = C834-C835 = C835-C836 = C836-C831
 1.54 with sigma of 0.02
 C822-C823 = C822-C821 = C823-C824 = C824-C819 = C819-C820 = C820-C821
 1.54 with sigma of 0.02
 C809-C810 = C809-C808 = C810-C811 = C811-C812 = C812-C807 = C807-C808
 1.54 with sigma of 0.02
 C825-C826 = C825-C830 = C826-C827 = C827-C828 = C828-C829 = C829-C830
 1.54 with sigma of 0.02
 C840-C841 = C840-C839 = C841-C842 = C842-C837 = C837-C838 = C838-C839
 1.54 with sigma of 0.02
 C816-C817 = C816-C815 = C817-C818 = C818-C813 = C813-C814 = C814-C815
 1.54 with sigma of 0.02
 C804-C805 = C804-C803 = C805-C806 = C806-C801 = C801-C802 = C802-C803
 1.54 with sigma of 0.02
 C822-C824 = C822-C820 = C823-C819 = C824-C820 = C819-C821
 2.54 with sigma of 0.04
 C832-C834 = C832-C836 = C833-C835 = C834-C836 = C835-C831
 2.54 with sigma of 0.04
 C809-C811 = C809-C807 = C810-C812 = C811-C807 = C812-C808
 2.54 with sigma of 0.04
 C825-C827 = C825-C829 = C826-C828 = C827-C829 = C828-C830
 2.54 with sigma of 0.04
 C840-C842 = C840-C838 = C841-C837 = C842-C838 = C837-C839
 2.54 with sigma of 0.04
 C816-C818 = C816-C814 = C817-C813 = C818-C814 = C813-C815
 2.54 with sigma of 0.04
 C804-C806 = C804-C802 = C805-C801 = C806-C802 = C801-C803
 2.54 with sigma of 0.04
 N312-C436 \\sim N312-C336
 with sigma of 0.02
 C435-C436 \\sim C335-C336
 with sigma of 0.02
 C832-C833 \\sim C833-C834 \\sim C834-C835 \\sim C835-C836 \\sim C836-C831
\\sim C831-C832
 with sigma of 0.02
 N312-C435 \\sim N312-C335
 with sigma of 0.04
 C334-C435 \\sim C334-C335
 with sigma of 0.02
 C334-C436 \\sim C334-C336
 with sigma of 0.04
 C822-C820 \\sim C824-C820 \\sim C823-C821 \\sim C823-C819 \\sim C819-C821
\\sim C822-C824
 with sigma of 0.04
 C832-C836 \\sim C834-C836 \\sim C833-C831 \\sim C833-C835 \\sim C835-C831
\\sim C832-C834
 with sigma of 0.04
 C822-C823 \\sim C823-C824 \\sim C824-C819 \\sim C819-C820 \\sim C820-C821
\\sim C821-C822
 with sigma of 0.02
 C809-C810 \\sim C810-C811 \\sim C811-C812 \\sim C812-C807 \\sim C807-C808
\\sim C808-C809
 with sigma of 0.02
 C809-C807 \\sim C811-C807 \\sim C810-C808 \\sim C810-C812 \\sim C812-C808
\\sim C809-C811
 with sigma of 0.04
 C825-C829 \\sim C827-C829 \\sim C826-C830 \\sim C826-C828 \\sim C828-C830
\\sim C825-C827
 with sigma of 0.04
 C825-C826 \\sim C826-C827 \\sim C827-C828 \\sim C828-C829 \\sim C829-C830
\\sim C830-C825
 with sigma of 0.02
 C840-C838 \\sim C842-C838 \\sim C841-C839 \\sim C841-C837 \\sim C837-C839
\\sim C840-C842
 with sigma of 0.04
 C840-C841 \\sim C841-C842 \\sim C842-C837 \\sim C837-C838 \\sim C838-C839
\\sim C839-C840
 with sigma of 0.02
 C816-C814 \\sim C818-C814 \\sim C817-C815 \\sim C817-C813 \\sim C813-C815
\\sim C816-C818
 with sigma of 0.04
 C816-C817 \\sim C817-C818 \\sim C818-C813 \\sim C813-C814 \\sim C814-C815
\\sim C815-C816
 with sigma of 0.02
 I309-N318 \\sim I409-N318
 with sigma of 0.04
 Zn35-N318 \\sim Zn45-N318
 with sigma of 0.02
 I309-I310 \\sim I409-I410
 with sigma of 0.04
 I309-Zn35 \\sim I409-Zn45
 with sigma of 0.02
 N319-I310 \\sim N319-I410
 with sigma of 0.04
 N318-I310 \\sim N318-I410
 with sigma of 0.04
 Zn35-N319 \\sim Zn45-N319
 with sigma of 0.02
 Zn35-I310 \\sim Zn45-I410
 with sigma of 0.02
 I309-N319 \\sim I409-N319
 with sigma of 0.04
 I303-Zn32 \\sim I503-Zn52
 with sigma of 0.02
 I409-Zn45 \\sim I609-Zn65
 with sigma of 0.02
 I504-Zn52 \\sim I304-Zn32
 with sigma of 0.02
 I410-Zn45 \\sim I610-Zn65
 with sigma of 0.02
 C804-C802 \\sim C806-C802 \\sim C805-C803 \\sim C805-C801 \\sim C801-C803
\\sim C804-C806
 with sigma of 0.04
 C804-C805 \\sim C805-C806 \\sim C806-C801 \\sim C801-C802 \\sim C802-C803
\\sim C803-C804
 with sigma of 0.02
 N317-C439 \\sim N317-C349
 with sigma of 0.04
 C345-C438 \\sim C345-C348
 with sigma of 0.04
 C438-C439 \\sim C348-C349
 with sigma of 0.02
 N317-C438 \\sim N317-C348
 with sigma of 0.02
 C345-C439 \\sim C345-C349
 with sigma of 0.02
4. Uiso/Uaniso restraints and constraints
C9B \\sim C13B \\sim C8B \\sim C7B \\sim C4B \\sim C12B \\sim C10B \\sim C5B
\\sim C3B \\sim C11B \\sim C15B \\sim C6B \\sim C14B \\sim C2B \\sim C16B \\sim
C1B \\sim O1B \\sim O2B: within 1.7A with sigma of 0.04 and sigma for terminal
atoms of 0.08 within 1.7A
C832 \\sim C833 \\sim C834 \\sim C835 \\sim C836 \\sim C831: within 2A with
sigma of 0.04 and sigma for terminal atoms of 0.08 within 2A
C822 \\sim C823 \\sim C824 \\sim C819 \\sim C820 \\sim C821: within 2A with
sigma of 0.04 and sigma for terminal atoms of 0.08 within 2A
C825 \\sim C826 \\sim C827 \\sim C828 \\sim C829 \\sim C830: within 2A with
sigma of 0.04 and sigma for terminal atoms of 0.08 within 2A
C809 \\sim C810 \\sim C811 \\sim C812 \\sim C807 \\sim C808: within 2A with
sigma of 0.04 and sigma for terminal atoms of 0.08 within 2A
C807 \\sim C809 \\sim C810 \\sim C808 \\sim C811 \\sim C812: within 1.7A with
sigma of 0.04 and sigma for terminal atoms of 0.08 within 1.7A
C840 \\sim C841 \\sim C842 \\sim C837 \\sim C838 \\sim C839: within 2A with
sigma of 0.04 and sigma for terminal atoms of 0.08 within 2A
C816 \\sim C817 \\sim C818 \\sim C813 \\sim C814 \\sim C815: within 2A with
sigma of 0.04 and sigma for terminal atoms of 0.08 within 2A
C804 \\sim C805 \\sim C806 \\sim C801 \\sim C802 \\sim C803: within 2A with
sigma of 0.04 and sigma for terminal atoms of 0.08 within 2A
Uanis(C336) = Uanis(C436)
Uanis(C335) = Uanis(C435)
Uanis(C349) = Uanis(C439)
Uanis(C348) = Uanis(C438)
5. Rigid body (RIGU) restrains
 C822, C823, C824, C819, C820, C821
 with sigma for 1-2 distances of 0.004 and sigma for 1-3 distances of 0.004
 C832, C833, C834, C835, C836, C831
 with sigma for 1-2 distances of 0.004 and sigma for 1-3 distances of 0.004
 C825, C826, C827, C828, C829, C830
 with sigma for 1-2 distances of 0.004 and sigma for 1-3 distances of 0.004
 C809, C810, C811, C812, C807, C808
 with sigma for 1-2 distances of 0.004 and sigma for 1-3 distances of 0.004
 C840, C841, C842, C837, C838, C839
 with sigma for 1-2 distances of 0.004 and sigma for 1-3 distances of 0.004
 C816, C817, C818, C813, C814, C815
 with sigma for 1-2 distances of 0.004 and sigma for 1-3 distances of 0.004
 C804, C805, C806, C801, C802, C803
 with sigma for 1-2 distances of 0.004 and sigma for 1-3 distances of 0.004
6. Others
 1*[Sof(Zn36)+Sof(I312)+Sof(I311)]+1*[Sof(I412)+Sof(I411)+Sof(Zn46)]=1 with
 esd of 0.00001
 1*[Sof(I301)+Sof(I302)+Sof(Zn31)]+1*[Sof(Zn41)+Sof(I401)+Sof(I402)]+1*
 [Sof(I502)+Sof(I501)+Sof(Zn51)]=1 with esd of 0.00001
 Sof(I308)=Sof(Zn34)=Sof(I307)=1-FVAR(1)
 Sof(I408)=Sof(I407)=Sof(Zn44)=FVAR(1)
 Sof(Zn36)=Sof(I312)=Sof(I311)=FVAR(2)
 Sof(I412)=Sof(I411)=Sof(Zn46)=FVAR(3)
 Sof(I301)=Sof(I302)=Sof(Zn31)=FVAR(4)
 Sof(Zn41)=Sof(I401)=Sof(I402)=FVAR(5)
 Sof(I502)=Sof(I501)=Sof(Zn51)=FVAR(6)
 Fixed Sof: I304(0.74425) I303(0.74425) I309(0.63392) I306(0.38828)
 Zn32(0.74425) Zn35(0.63392) I305(0.38828) Zn33(0.38828) C7A(0.72967)
 C12A(0.72967) C11A(0.72967) H11A(0.72967) C10A(0.72967) H10A(0.72967)
 C9A(0.72967) H9A(0.72967) C8A(0.72967) C4A(0.72967) C5A(0.72967) C6A(0.72967)
 H6A(0.72967) C1A(0.72967) H1A(0.72967) C2A(0.72967) H2A(0.72967) C3A(0.72967)
 C14A(0.72967) H14F(0.72967) H14G(0.72967) C438(0.4) H438(0.4) C435(0.35)
 H435(0.35) C16A(0.72967) H16F(0.72967) H16G(0.72967) H16H(0.72967) C436(0.35)
 H436(0.35) C439(0.4) H439(0.4) O1A(0.72967) H1AA(0.72967) C15A(0.72967)
 H15D(0.72967) H15E(0.72967) H15F(0.72967) C13A(0.72967) H13D(0.72967)
 H13E(0.72967) H13F(0.72967) I310(0.63392) I505(0.26875) Zn53(0.26875)
 I506(0.26875) I405(0.34295) I406(0.34295) Zn43(0.34295) I403(0.245)
 Zn42(0.245) I404(0.245) C13B(0.59736) H13A(0.59736) H13B(0.59736)
 H13C(0.59736) C4B(0.59736) C5B(0.59736) C6B(0.59736) H6B(0.59736) C1B(0.59736)
 H1B(0.59736) C2B(0.59736) H2B(0.59736) C3B(0.59736) C7B(0.59736) C12B(0.59736)
 C11B(0.59736) H11B(0.59736) C10B(0.59736) H10B(0.59736) C9B(0.59736)
 H9B(0.59736) C8B(0.59736) C16B(0.59736) H16C(0.20132) H16D(0.20132)
 H16E(0.20132) H16A(0.29868) H16B(0.29868) C14B(0.59736) H14C(0.29868)
 H14B(0.29868) H14A(0.29868) H14E(0.20132) H14D(0.20132) C15B(0.59736)
 H15A(0.59736) H15B(0.59736) H15C(0.59736) O2B(0.29868) H2BA(0.29868)
 C822(0.28931) H82A(0.28931) H82B(0.28931) C823(0.28931) H82C(0.28931)
 H82D(0.28931) C824(0.28931) H82E(0.28931) H82F(0.28931) C819(0.28931)
 H81A(0.28931) H81B(0.28931) C820(0.28931) H82G(0.28931) H82H(0.28931)
 C821(0.28931) H82I(0.28931) H82J(0.28931) I503(0.0249) Zn52(0.0249)
 I504(0.0249) O1B(0.20132) H1BA(0.20132) C809(0.35103) H80A(0.35103)
 H80B(0.35103) C810(0.35103) H81C(0.35103) H81D(0.35103) C811(0.35103)
 H81E(0.35103) H81F(0.35103) C812(0.35103) H81G(0.35103) H81H(0.35103)
 C807(0.35103) H80C(0.35103) H80D(0.35103) C808(0.35103) H80E(0.35103)
 H80F(0.35103) C825(0.43399) H82K(0.43399) H82L(0.43399) C826(0.43399)
 H82M(0.43399) H82N(0.43399) C827(0.43399) H82O(0.43399) H82P(0.43399)
 C828(0.43399) H82Q(0.43399) H82R(0.43399) C829(0.43399) H82S(0.43399)
 H82T(0.43399) C830(0.43399) H83A(0.43399) H83B(0.43399) C840(0.2) H84A(0.2)
 H84B(0.2) C841(0.2) H84C(0.2) H84D(0.2) C842(0.2) H84E(0.2) H84F(0.2)
 C837(0.2) H83C(0.2) H83D(0.2) C838(0.2) H83E(0.2) H83F(0.2) C839(0.2)
 H83G(0.2) H83H(0.2) C816(0.32887) H81I(0.32887) H81J(0.32887) C817(0.32887)
 H81K(0.32887) H81L(0.32887) C818(0.32887) H81M(0.32887) H81N(0.32887)
 C813(0.32887) H81O(0.32887) H81P(0.32887) C814(0.32887) H81Q(0.32887)
 H81R(0.32887) C815(0.32887) H81S(0.32887) H81T(0.32887) Zn45(0.32028)
 I410(0.32028) I409(0.32028) I509(0.02802) I510(0.02802) Zn55(0.02802)
 Zn65(0.01779) I609(0.01779) I610(0.01779) C832(0.2) H83I(0.2) H83J(0.2)
 C833(0.2) H83K(0.2) H83L(0.2) C834(0.2) H83M(0.2) H83N(0.2) C835(0.2)
 H83O(0.2) H83P(0.2) C836(0.2) H83Q(0.2) H83R(0.2) C831(0.2) H83S(0.2)
 H83T(0.2) C804(0.37953) H80G(0.37953) H80H(0.37953) C805(0.37953)
 H80I(0.37953) H80J(0.37953) C806(0.37953) H80K(0.37953) H80L(0.37953)
 C801(0.37953) H80M(0.37953) H80N(0.37953) C802(0.37953) H80O(0.37953)
 H80P(0.37953) C803(0.37953) H80Q(0.37953) H80R(0.37953) C336(0.65) H336(0.65)
 C335(0.65) H335(0.65) C349(0.6) H349(0.6) C348(0.6) H348(0.6)
 Fixed Uiso: I503(0.08) Zn52(0.08) I504(0.08) I502(0.08) I501(0.08) Zn51(0.08)
 I509(0.08) I510(0.08) Zn55(0.08) Zn65(0.08) I609(0.08) I610(0.08)
7.a Secondary CH2 refined with riding coordinates:
 C14A(H14F,H14G), C16B(H16A,H16B), C14B(H14E,H14D), C822(H82A,H82B), C823(H82C,
 H82D), C824(H82E,H82F), C819(H81A,H81B), C820(H82G,H82H), C821(H82I,H82J),
 C809(H80A,H80B), C810(H81C,H81D), C811(H81E,H81F), C812(H81G,H81H), C807(H80C,
 H80D), C808(H80E,H80F), C825(H82K,H82L), C826(H82M,H82N), C827(H82O,H82P),
 C828(H82Q,H82R), C829(H82S,H82T), C830(H83A,H83B), C840(H84A,H84B), C841(H84C,
 H84D), C842(H84E,H84F), C837(H83C,H83D), C838(H83E,H83F), C839(H83G,H83H),
 C816(H81I,H81J), C817(H81K,H81L), C818(H81M,H81N), C813(H81O,H81P), C814(H81Q,
 H81R), C815(H81S,H81T), C832(H83I,H83J), C833(H83K,H83L), C834(H83M,H83N),
 C835(H83O,H83P), C836(H83Q,H83R), C831(H83S,H83T), C804(H80G,H80H), C805(H80I,
 H80J), C806(H80K,H80L), C801(H80M,H80N), C802(H80O,H80P), C803(H80Q,H80R)
7.b Aromatic/amide H refined with riding coordinates:
 C319(H319), C313(H313), C368(H368), C320(H320), C365(H365), C318(H318),
 C314(H314), C369(H369), C315(H315), C328(H328), C330(H330), C359(H359),
 C333(H333), C317(H317), C312(H312), C329(H329), C310(H310), C311(H311),
 C364(H364), C358(H358), C356(H356), C332(H332), C372(H372), C355(H355),
 C302(H302), C367(H367), C301(H301), C331(H331), C371(H371), C340(H340),
 C351(H351), C322(H322), C366(H366), C323(H323), C338(H338), C11A(H11A),
 C10A(H10A), C9A(H9A), C305(H305), C304(H304), C350(H350), C341(H341),
 C337(H337), C346(H346), C6A(H6A), C1A(H1A), C2A(H2A), C347(H347), C353(H353),
 C438(H438), C435(H435), C354(H354), C436(H436), C439(H439), C6B(H6B), C1B(H1B),
  C2B(H2B), C11B(H11B), C10B(H10B), C9B(H9B), C336(H336), C335(H335),
 C349(H349), C348(H348)
7.c Fitted hexagon refined as free rotating group:
 C7A(C12A,C11A,C10A,C9A,C8A), C4A(C5A,C6A,C1A,C2A,C3A), C4B(C5B,C6B,C1B,C2B,
 C3B), C7B(C12B,C11B,C10B,C9B,C8B)
7.d Tetrahedral OH refined with riding coordinates:
 O1A(H1AA), O2B(H2BA), O1B(H1BA)
7.e Idealised Me refined with everything fixed:
 C13B(H13A,H13B,H13C), C14B(H14C,H14B,H14A)
7.f Idealised Me refined as rotating group:
 C16A(H16F,H16G,H16H), C15A(H15D,H15E,H15F), C13A(H13D,H13E,H13F), C16B(H16C,
 H16D,H16E), C15B(H15A,H15B,H15C)
;
_olex2_date_sample_data_collection 2022-02-08
_olex2_date_sample_submission 2022-02-08
_olex2_submission_original_sample_id 'Benzyl Biaryl Alcohol-3-Methyl'
_olex2_submission_special_instructions 'No special instructions were received'
_oxdiff_exptl_absorpt_empirical_details
;
Empirical correction (ABSPACK) includes:
- Absorption correction using spherical harmonics
- Frame scaling
- Detector area scaling
- B-factor correction
;
_oxdiff_exptl_absorpt_empirical_full_max 3.435
_oxdiff_exptl_absorpt_empirical_full_min 0.452
_oxdiff_twin_integration_method simultaneous
_oxdiff_twin_items 2

loop_
_space_group_symop_operation_xyz
'x, y, z'
'-x, -y, -z'

loop_
_atom_site_label
_atom_site_type_symbol
_atom_site_fract_x
_atom_site_fract_y
_atom_site_fract_z
_atom_site_U_iso_or_equiv
_atom_site_adp_type
_atom_site_occupancy
_atom_site_site_symmetry_order
_atom_site_calc_flag
_atom_site_refinement_flags_posn
_atom_site_refinement_flags_adp
_atom_site_refinement_flags_occupancy
_atom_site_disorder_assembly
_atom_site_disorder_group
I304 I 0.7218(2) 0.2699(2) -0.00658(15) 0.0666(4) Uani 0.7442 1 d D . P A 9
I408 I 0.5339(5) 0.7471(8) 0.7967(4) 0.122(3) Uani 0.38(2) 1 d . . P B 1
I407 I 0.5104(3) 0.54032(19) 0.71239(12) 0.0515(14) Uani 0.38(2) 1 d . . P B 1
I303 I 0.8454(3) 0.2092(2) 0.10420(14) 0.0721(6) Uani 0.7442 1 d D . P A 9
I301 I 0.0322(2) -0.47559(19) 0.18722(11) 0.0789(6) Uani 0.660(4) 1 d . . P C 15
I309 I 0.5528(4) 1.2855(3) 0.49829(14) 0.0815(11) Uani 0.6339 1 d D . P D 19
I302 I 0.1892(3) -0.2641(3) 0.29195(13) 0.0833(7) Uani 0.660(4) 1 d . . P C 15
I306 I 1.1217(3) 0.9181(3) 0.39734(13) 0.0779(8) Uani 0.3883 1 d . . P E 3
Zn32 Zn 0.7116(4) 0.2376(3) 0.06837(19) 0.0502(11) Uani 0.7442 1 d D . P A 9
Zn35 Zn 0.5243(5) 1.2390(4) 0.5672(2) 0.0543(13) Uani 0.6339 1 d D . P D 19
Zn44 Zn 0.4666(10) 0.6504(9) 0.7250(6) 0.102(4) Uani 0.38(2) 1 d . . P B 1
Zn31 Zn 0.1762(5) -0.3514(5) 0.2184(2) 0.0581(11) Uani 0.660(4) 1 d . . P C 15
I305 I 1.0877(3) 0.7169(2) 0.45334(17) 0.0930(10) Uani 0.3883 1 d . . P E 3
Zn33 Zn 1.0202(9) 0.8006(5) 0.4210(4) 0.061(3) Uani 0.3883 1 d . . P E 3
N311 N 0.3012(5) 0.6255(4) 0.2156(3) 0.0632(17) Uani 1 1 d . . . . .
N307 N 0.6935(4) 0.3276(4) 0.1104(2) 0.0564(15) Uani 1 1 d . . . . .
N322 N 0.9903(5) 1.6295(4) 0.7521(2) 0.0538(14) Uani 1 1 d . . . . .
N321 N 0.9479(4) 1.5173(4) 0.6960(2) 0.0523(14) Uani 1 1 d . . . . .
N303 N 0.1435(4) -0.1491(4) 0.0575(2) 0.0514(14) Uani 1 1 d . . . . .
N306 N 0.5816(5) 0.1484(4) 0.0659(2) 0.0536(14) Uani 1 1 d . . . . .
N323 N 1.3165(5) 1.6273(5) 0.7256(3) 0.0673(18) Uani 1 1 d . . . . .
N304 N 0.2448(4) -0.0462(3) 0.03001(19) 0.0505(13) Uani 1 1 d . . . . .
N305 N -0.0822(5) -0.1285(4) -0.0573(2) 0.0564(15) Uani 1 1 d . . . . .
N320 N 0.8246(5) 1.5498(4) 0.7309(2) 0.0545(14) Uani 1 1 d . . . . .
N319 N 0.6335(5) 1.3220(4) 0.6124(2) 0.0620(16) Uani 1 1 d D . . . .
N310 N 0.6344(5) 0.6320(4) 0.2507(3) 0.0681(19) Uani 1 1 d . . . . .
N309 N 0.5733(4) 0.5281(4) 0.1891(2) 0.0567(15) Uani 1 1 d . . . . .
N324 N 0.8239(5) 1.7653(4) 0.8514(2) 0.0584(15) Uani 1 1 d . . . . .
N308 N 0.7256(5) 0.5533(4) 0.2291(2) 0.0637(17) Uani 1 1 d . . . . .
N315 N 0.6873(6) 0.8311(5) 0.5673(2) 0.0629(17) Uani 1 1 d . . . . .
C316 C 0.4085(5) 0.0271(4) 0.0626(2) 0.0493(16) Uani 1 1 d . . . . .
N302 N 0.3081(5) -0.0787(4) 0.0899(2) 0.0525(14) Uani 1 1 d . . . . .
N318 N 0.5608(6) 1.1431(4) 0.5590(3) 0.0674(18) Uani 1 1 d D . . . .
N301 N 0.1856(5) -0.2865(5) 0.1723(3) 0.0688(19) Uani 1 1 d . . . . .
C362 C 0.8949(5) 1.6110(4) 0.7551(2) 0.0523(16) Uani 1 1 d . . . . .
C360 C 0.8556(5) 1.5076(4) 0.7011(2) 0.0509(16) Uani 1 1 d . . . . .
N317 N 0.5101(5) 0.7152(5) 0.6818(3) 0.0683(18) Uani 1 1 d D . . . .
C319 C 0.6138(6) 0.3435(5) 0.1050(3) 0.0620(19) Uani 1 1 d . . . . .
H319 H 0.565773 0.311802 0.081442 0.074 Uiso 1 1 calc R U . . .
C363 C 1.1186(6) 1.5949(5) 0.7225(3) 0.0557(17) Uani 1 1 d . . . . .
C307 C 0.1595(5) -0.1022(4) 0.0309(3) 0.0498(16) Uani 1 1 d . . . . .
C313 C 0.0809(6) -0.0559(5) -0.0238(3) 0.0556(18) Uani 1 1 d . . . . .
H313 H 0.138454 -0.011435 -0.020538 0.067 Uiso 1 1 calc R U . . .
C327 C 0.4746(5) 0.6001(5) 0.2158(3) 0.0576(18) Uani 1 1 d . . . . .
N314 N 0.6907(5) 0.9311(4) 0.5324(2) 0.0621(16) Uani 1 1 d . . . . .
C357 C 0.7800(6) 1.4413(5) 0.6702(3) 0.0553(17) Uani 1 1 d . . . . .
C368 C 0.7548(5) 1.7011(5) 0.8286(3) 0.0556(17) Uani 1 1 d . . . . .
H368 H 0.689649 1.690264 0.834704 0.067 Uiso 1 1 calc R U . . .
C320 C 0.5965(6) 0.4023(5) 0.1309(3) 0.0602(19) Uani 1 1 d . . . . .
H320 H 0.538049 0.410811 0.125816 0.072 Uiso 1 1 calc R U . . .
N316 N 0.5929(6) 0.9058(5) 0.5885(3) 0.0691(19) Uani 1 1 d . . . . .
C365 C 1.2538(7) 1.5642(6) 0.7006(3) 0.067(2) Uani 1 1 d . . . . .
H365 H 1.278082 1.529745 0.683340 0.081 Uiso 1 1 calc R U . . .
C318 C 0.5239(5) 0.1137(4) 0.0286(2) 0.0505(16) Uani 1 1 d . . . . .
H318 H 0.543681 0.130561 0.003166 0.061 Uiso 1 1 calc R U . . .
C324 C 0.6549(5) 0.5149(4) 0.1961(3) 0.0580(19) Uani 1 1 d . . . . .
C326 C 0.7125(6) 0.6114(5) 0.2550(3) 0.069(2) Uani 1 1 d . . . . .
C370 C 0.8687(6) 1.6655(5) 0.7887(3) 0.0556(17) Uani 1 1 d . . . . .
C314 C 0.5521(6) 0.1243(5) 0.1016(3) 0.062(2) Uani 1 1 d . . . . .
H314 H 0.591676 0.150860 0.128376 0.075 Uiso 1 1 calc R U . . .
C369 C 0.7731(6) 1.6498(5) 0.7966(3) 0.0565(17) Uani 1 1 d . . . . .
H369 H 0.721878 1.604930 0.780492 0.068 Uiso 1 1 calc R U . . .
C315 C 0.4682(6) 0.0637(5) 0.1013(3) 0.0594(19) Uani 1 1 d . . . . .
H315 H 0.451113 0.046989 0.127089 0.071 Uiso 1 1 calc R U . . .
C328 C 0.3921(6) 0.5484(5) 0.1900(3) 0.064(2) Uani 1 1 d . . . . .
H328 H 0.393426 0.502979 0.171679 0.077 Uiso 1 1 calc R U . . .
C321 C 0.6671(5) 0.4494(5) 0.1652(3) 0.0556(17) Uani 1 1 d . . . . .
N312 N 0.9172(5) 0.7323(6) 0.3665(3) 0.088(3) Uani 1 1 d D . . . .
C330 C 0.3813(7) 0.6772(6) 0.2411(4) 0.077(3) Uani 1 1 d . . . . .
H330 H 0.377771 0.722373 0.258684 0.092 Uiso 1 1 calc R U . . .
C361 C 1.0129(6) 1.5796(4) 0.7237(2) 0.0519(16) Uani 1 1 d . . . . .
C359 C 0.6122(6) 1.3652(5) 0.6455(3) 0.066(2) Uani 1 1 d . . . . .
H359 H 0.545662 1.354717 0.649003 0.079 Uiso 1 1 calc R U . . .
N313 N 0.9269(8) 0.8250(8) 0.4629(3) 0.097(3) Uani 1 1 d . . . . .
C333 C 0.8736(6) 0.6498(6) 0.2970(3) 0.066(2) Uani 1 1 d . . . . .
H333 H 0.892185 0.618708 0.274524 0.079 Uiso 1 1 calc R U . . .
C317 C 0.4364(6) 0.0539(4) 0.0262(2) 0.0519(16) Uani 1 1 d . . . . .
H317 H 0.395382 0.031143 -0.000548 0.062 Uiso 1 1 calc R U . . .
C312 C 0.0018(6) -0.0664(5) -0.0517(3) 0.0541(16) Uani 1 1 d . . . . .
H312 H 0.006050 -0.028682 -0.067804 0.065 Uiso 1 1 calc R U . . .
C352 C 0.6035(7) 1.0134(6) 0.5578(3) 0.070(2) Uani 1 1 d . . . . .
C329 C 0.3062(6) 0.5627(6) 0.1907(3) 0.067(2) Uani 1 1 d . . . . .
H329 H 0.249511 0.526430 0.172668 0.081 Uiso 1 1 calc R U . . .
C310 C -0.0090(7) -0.1746(5) -0.0064(4) 0.074(3) Uani 1 1 d . . . . .
H310 H -0.014786 -0.214047 0.008517 0.089 Uiso 1 1 calc R U . . .
C308 C 0.3142(5) -0.0372(4) 0.0602(2) 0.0471(15) Uani 1 1 d . . . . .
C306 C 0.2190(5) -0.1367(4) 0.0860(3) 0.0512(16) Uani 1 1 d . . . . .
C303 C 0.2079(6) -0.1878(5) 0.1157(3) 0.0597(19) Uani 1 1 d . . . . .
C325 C 0.5670(5) 0.5861(5) 0.2183(3) 0.0602(19) Uani 1 1 d . . . . .
C311 C -0.0853(7) -0.1794(6) -0.0349(4) 0.082(3) Uani 1 1 d . . . . .
H311 H -0.144208 -0.222853 -0.038313 0.099 Uiso 1 1 calc R U . . .
C364 C 1.1534(6) 1.5444(5) 0.6977(3) 0.063(2) Uani 1 1 d . . . . .
H364 H 1.110316 1.497790 0.679194 0.076 Uiso 1 1 calc R U . . .
C358 C 0.6813(6) 1.4240(5) 0.6751(3) 0.0588(19) Uani 1 1 d . . . . .
H358 H 0.662576 1.452868 0.698673 0.071 Uiso 1 1 calc R U . . .
C356 C 0.8028(6) 1.3967(5) 0.6357(3) 0.065(2) Uani 1 1 d . . . . .
H356 H 0.868653 1.405985 0.631204 0.078 Uiso 1 1 calc R U . . .
C309 C 0.0761(6) -0.1105(4) -0.0005(3) 0.0543(17) Uani 1 1 d . . . . .
C332 C 0.9382(6) 0.6911(6) 0.3341(3) 0.065(2) Uani 1 1 d . . . . .
H332 H 1.001249 0.688852 0.335550 0.078 Uiso 1 1 calc R U . . .
C372 C 0.9157(7) 1.7825(6) 0.8422(3) 0.078(3) Uani 1 1 d . . . . .
H372 H 0.964455 1.830250 0.856676 0.094 Uiso 1 1 calc R U . . .
C355 C 0.7270(7) 1.3377(6) 0.6074(3) 0.073(2) Uani 1 1 d . . . . .
H355 H 0.742762 1.307314 0.583493 0.088 Uiso 1 1 calc R U . . .
C302 C 0.1306(7) -0.2574(5) 0.1092(3) 0.070(2) Uani 1 1 d . . . . .
H302 H 0.082023 -0.272294 0.085228 0.083 Uiso 1 1 calc R U . . .
C334 C 0.7851(6) 0.6534(6) 0.2929(3) 0.074(3) Uani 1 1 d D . . . .
C344 C 0.6293(7) 0.9444(5) 0.5592(3) 0.062(2) Uani 1 1 d . . . . .
C367 C 1.1832(7) 1.6622(6) 0.7480(4) 0.082(3) Uani 1 1 d . . . . .
H367 H 1.160870 1.698241 0.764910 0.099 Uiso 1 1 calc R U . . .
C339 C 0.7935(6) 0.8580(6) 0.5128(3) 0.065(2) Uani 1 1 d . . . . .
C342 C 0.7177(6) 0.8718(5) 0.5390(3) 0.062(2) Uani 1 1 d . . . . .
C301 C 0.1233(8) -0.3043(6) 0.1365(4) 0.079(3) Uani 1 1 d . . . . .
H301 H 0.071058 -0.352905 0.129978 0.095 Uiso 1 1 calc R U . . .
C343 C 0.6226(7) 0.8496(5) 0.5905(3) 0.063(2) Uani 1 1 d . . . . .
C331 C 0.4696(7) 0.6661(6) 0.2424(4) 0.076(3) Uani 1 1 d . . . . .
H331 H 0.525165 0.702836 0.260929 0.092 Uiso 1 1 calc R U . . .
C371 C 0.9407(6) 1.7312(6) 0.8115(3) 0.076(3) Uani 1 1 d . . . . .
H371 H 1.006619 1.741848 0.806667 0.092 Uiso 1 1 calc R U . . .
C340 C 0.8471(8) 0.9102(7) 0.4913(3) 0.079(3) Uani 1 1 d . . . . .
H340 H 0.839360 0.958039 0.493589 0.095 Uiso 1 1 calc R U . . .
C351 C 0.6342(9) 1.0572(6) 0.5292(3) 0.077(3) Uani 1 1 d . . . . .
H351 H 0.672075 1.043930 0.507922 0.093 Uiso 1 1 calc R U . . .
C322 C 0.7507(6) 0.4337(6) 0.1712(3) 0.076(3) Uani 1 1 d . . . . .
H322 H 0.800042 0.464319 0.194440 0.091 Uiso 1 1 calc R U . . .
C366 C 1.2841(7) 1.6772(7) 0.7488(4) 0.089(3) Uani 1 1 d . . . . .
H366 H 1.329465 1.723951 0.766234 0.107 Uiso 1 1 calc R U . . .
C323 C 0.7606(6) 0.3736(6) 0.1432(3) 0.075(3) Uani 1 1 d . . . . .
H323 H 0.818610 0.363960 0.147234 0.090 Uiso 1 1 calc R U . . .
C345 C 0.5813(7) 0.8018(6) 0.6217(3) 0.070(2) Uani 1 1 d D . . . .
C338 C 0.8056(10) 0.7888(8) 0.5091(4) 0.095(3) Uani 1 1 d . . . . .
H338 H 0.767254 0.751873 0.523666 0.114 Uiso 1 1 calc R U . . .
C7A C 0.3101(5) 0.4810(5) 0.0440(3) 0.072(3) Uani 0.7297 1 d G . P . .
C12A C 0.3702(8) 0.4408(4) 0.0316(3) 0.080(4) Uani 0.7297 1 d G . P . .
C11A C 0.4671(7) 0.4706(7) 0.0494(4) 0.091(5) Uani 0.7297 1 d G . P . .
H11A H 0.508214 0.443136 0.040933 0.110 Uiso 0.7297 1 calc R U P . .
C10A C 0.5039(5) 0.5405(7) 0.0797(3) 0.105(6) Uani 0.7297 1 d G . P . .
H10A H 0.570152 0.560845 0.091871 0.126 Uiso 0.7297 1 calc R U P . .
C9A C 0.4438(7) 0.5807(5) 0.0921(3) 0.088(5) Uani 0.7297 1 d G . P . .
H9A H 0.468930 0.628473 0.112750 0.105 Uiso 0.7297 1 calc R U P . .
C8A C 0.3469(7) 0.5509(4) 0.0742(3) 0.075(4) Uani 0.7297 1 d G . P . .
C305 C 0.2611(10) -0.2174(8) 0.1794(5) 0.097(4) Uani 1 1 d . . . . .
H305 H 0.305590 -0.201653 0.204963 0.117 Uiso 1 1 calc R U . . .
C304 C 0.2757(8) -0.1703(6) 0.1519(4) 0.088(4) Uani 1 1 d . . . . .
H304 H 0.332492 -0.124812 0.157158 0.106 Uiso 1 1 calc R U . . .
C350 C 0.6113(8) 1.1208(7) 0.5307(3) 0.077(3) Uani 1 1 d . . . . .
H350 H 0.633527 1.150314 0.509783 0.092 Uiso 1 1 calc R U . . .
C341 C 0.9138(7) 0.8921(8) 0.4658(3) 0.086(3) Uani 1 1 d . . . . .
H341 H 0.950722 0.927720 0.450186 0.103 Uiso 1 1 calc R U . . .
C337 C 0.8724(10) 0.7734(9) 0.4847(5) 0.104(4) Uani 1 1 d . . . . .
H337 H 0.881130 0.726044 0.482807 0.125 Uiso 1 1 calc R U . . .
C346 C 0.5898(12) 0.7320(9) 0.6211(5) 0.104(4) Uani 1 1 d . . . . .
H346 H 0.620594 0.711540 0.598891 0.125 Uiso 1 1 calc R U . . .
C4A C 0.2035(4) 0.4475(5) 0.0246(3) 0.063(3) Uani 0.7297 1 d G . P . .
C5A C 0.1761(5) 0.4664(4) -0.0126(3) 0.066(3) Uani 0.7297 1 d G . P . .
C6A C 0.0781(6) 0.4417(5) -0.0281(3) 0.077(3) Uani 0.7297 1 d G . P . .
H6A H 0.059388 0.454620 -0.053516 0.092 Uiso 0.7297 1 calc R U P . .
C1A C 0.0077(4) 0.3980(6) -0.0064(3) 0.094(5) Uani 0.7297 1 d G . P . .
H1A H -0.059226 0.381069 -0.017026 0.113 Uiso 0.7297 1 calc R U P . .
C2A C 0.0351(6) 0.3791(5) 0.0308(3) 0.091(5) Uani 0.7297 1 d G . P . .
H2A H -0.013024 0.349201 0.045568 0.109 Uiso 0.7297 1 calc R U P . .
C3A C 0.1330(7) 0.4038(5) 0.0463(3) 0.079(4) Uani 0.7297 1 d DG . P . .
C347 C 0.5556(11) 0.6922(8) 0.6511(5) 0.095(4) Uani 1 1 d . . . . .
H347 H 0.564924 0.645150 0.649820 0.114 Uiso 1 1 calc R U . . .
C353 C 0.5505(16) 1.0360(10) 0.5886(7) 0.143(8) Uani 1 1 d . . . . .
H353 H 0.530503 1.008444 0.610454 0.172 Uiso 1 1 calc R U . . .
C14A C 0.2521(10) 0.5117(7) -0.0351(4) 0.064(3) Uani 0.7297 1 d D . P . .
H14F H 0.293545 0.559980 -0.014505 0.077 Uiso 0.7297 1 calc R U P . .
H14G H 0.293668 0.482340 -0.044719 0.077 Uiso 0.7297 1 calc R U P . .
C438 C 0.467(2) 0.760(2) 0.6721(11) 0.086(7) Uani 0.4 1 d D . P B 1
H438 H 0.411510 0.761597 0.685582 0.103 Uiso 0.4 1 calc R U P B 1
C435 C 0.7846(17) 0.7283(15) 0.3137(8) 0.087(6) Uani 0.35 1 d D . P E 1
H435 H 0.745943 0.752003 0.302126 0.104 Uiso 0.35 1 calc R U P E 1
C354 C 0.5273(16) 1.0975(10) 0.5872(6) 0.139(8) Uani 1 1 d . . . . .
H354 H 0.485490 1.109712 0.606778 0.167 Uiso 1 1 calc R U . . .
C16A C 0.1594(14) 0.3861(9) 0.0899(6) 0.104(6) Uani 0.7297 1 d D . P . .
H16F H 0.155123 0.425261 0.114036 0.155 Uiso 0.7297 1 calc R U P . .
H16G H 0.225853 0.386569 0.091442 0.155 Uiso 0.7297 1 calc R U P . .
H16H H 0.113916 0.335266 0.091737 0.155 Uiso 0.7297 1 calc R U P . .
C436 C 0.8472(18) 0.7619(17) 0.3525(8) 0.081(5) Uani 0.35 1 d D . P E 1
H436 H 0.843252 0.806511 0.370580 0.097 Uiso 0.35 1 calc R U P E 1
C439 C 0.499(2) 0.806(2) 0.6432(11) 0.091(7) Uani 0.4 1 d D . P B 1
H439 H 0.467655 0.839309 0.637613 0.109 Uiso 0.4 1 calc R U P B 1
O1A O 0.2186(13) 0.5291(12) -0.0687(7) 0.165(8) Uani 0.7297 1 d D . P . .
H1AA H 0.183074 0.488454 -0.086399 0.248 Uiso 0.7297 1 calc R U P . .
C15A C 0.3323(13) 0.3653(9) -0.0019(6) 0.085(4) Uani 0.7297 1 d . . P . .
H15D H 0.279276 0.327664 0.008560 0.127 Uiso 0.7297 1 calc R U P . .
H15E H 0.385026 0.346061 -0.006881 0.127 Uiso 0.7297 1 calc R U P . .
H15F H 0.308177 0.373194 -0.029000 0.127 Uiso 0.7297 1 calc R U P . .
C13A C 0.2840(11) 0.5964(7) 0.0873(4) 0.072(3) Uani 0.7297 1 d . . P . .
H13D H 0.254329 0.604239 0.061379 0.107 Uiso 0.7297 1 calc R U P . .
H13E H 0.323820 0.646378 0.106053 0.107 Uiso 0.7297 1 calc R U P . .
H13F H 0.232728 0.568092 0.102836 0.107 Uiso 0.7297 1 calc R U P . .
I310 I 0.3668(3) 1.2054(3) 0.60171(11) 0.0704(7) Uani 0.6339 1 d D . P D 19
I505 I 1.1080(6) 0.7517(6) 0.4408(2) 0.172(4) Uani 0.2688 1 d . . P E 4
Zn53 Zn 1.0280(10) 0.8280(8) 0.4102(4) 0.104(5) Uani 0.2688 1 d . . P E 4
I506 I 1.1077(4) 0.9457(5) 0.38101(19) 0.141(3) Uani 0.2688 1 d . . P E 4
I405 I 1.0455(4) 0.6697(4) 0.44912(14) 0.1352(18) Uani 0.3429 1 d . . P E 5
I406 I 1.1357(4) 0.8947(5) 0.4076(2) 0.157(3) Uani 0.3429 1 d . . P E 5
Zn43 Zn 1.0094(11) 0.7745(6) 0.4238(5) 0.067(3) Uani 0.3429 1 d . . P E 5
I403 I 0.8316(8) 0.1922(7) 0.1120(4) 0.087(3) Uani 0.245 1 d . . P A 10
Zn42 Zn 0.7150(11) 0.2378(10) 0.0730(7) 0.075(6) Uani 0.245 1 d . . P A 10
I404 I 0.7252(11) 0.2683(9) 0.0025(5) 0.096(4) Uani 0.245 1 d . . P A 10
I308 I 0.5351(2) 0.75908(15) 0.80262(11) 0.0663(8) Uani 0.62(2) 1 d . . P B 2
Zn34 Zn 0.4660(4) 0.6589(3) 0.7318(2) 0.0504(10) Uani 0.62(2) 1 d . . P B 2
I307 I 0.5020(4) 0.5326(4) 0.7069(2) 0.1095(15) Uani 0.62(2) 1 d . . P B 2
C13B C 1.060(2) 0.850(2) 0.2154(11) 0.145(12) Uani 0.5974 1 d . U P . .
H13A H 1.049681 0.799534 0.197331 0.218 Uiso 0.5974 1 calc . U P . .
H13B H 1.116875 0.866281 0.237021 0.218 Uiso 0.5974 1 calc . U P . .
H13C H 1.071086 0.887752 0.197300 0.218 Uiso 0.5974 1 calc . U P . .
C4B C 0.8730(10) 0.8011(9) 0.1662(3) 0.080(4) Uani 0.5974 1 d G U P . .
C5B C 0.8565(11) 0.7267(8) 0.1435(5) 0.116(7) Uani 0.5974 1 d G U P N .
C6B C 0.8556(14) 0.7109(9) 0.0988(5) 0.112(7) Uani 0.5974 1 d G U P . .
H6B H 0.844298 0.659989 0.083262 0.134 Uiso 0.5974 1 calc R U P . .
C1B C 0.8711(15) 0.7695(12) 0.0770(3) 0.147(12) Uani 0.5974 1 d G U P . .
H1B H 0.870488 0.758650 0.046451 0.176 Uiso 0.5974 1 calc R U P . .
C2B C 0.8876(14) 0.8439(10) 0.0997(5) 0.131(9) Uani 0.5974 1 d G U P . .
H2B H 0.898277 0.883958 0.084794 0.157 Uiso 0.5974 1 calc R U P . .
C3B C 0.8886(12) 0.8597(7) 0.1444(5) 0.103(6) Uani 0.5974 1 d DG U P K .
C7B C 0.8814(12) 0.8237(9) 0.2134(3) 0.097(5) Uani 0.5974 1 d G U P . .
C12B C 0.7984(10) 0.8184(9) 0.2334(5) 0.109(7) Uani 0.5974 1 d DG U P . .
C11B C 0.8046(13) 0.8359(11) 0.2782(5) 0.138(9) Uani 0.5974 1 d G U P . .
H11B H 0.747785 0.832277 0.291872 0.165 Uiso 0.5974 1 calc R U P . .
C10B C 0.8938(16) 0.8586(11) 0.3030(3) 0.124(8) Uani 0.5974 1 d G U P . .
H10B H 0.898061 0.870511 0.333700 0.149 Uiso 0.5974 1 calc R U P . .
C9B C 0.9769(13) 0.8638(10) 0.2831(5) 0.126(8) Uani 0.5974 1 d G U P . .
H9B H 1.037915 0.879368 0.300033 0.151 Uiso 0.5974 1 calc R U P . .
C8B C 0.9707(10) 0.8464(10) 0.2382(5) 0.110(7) Uani 0.5974 1 d G U P . .
C16B C 0.9046(16) 0.9429(12) 0.1685(8) 0.104(7) Uani 0.5974 1 d D U P . .
H16C H 0.898034 0.944553 0.199161 0.156 Uiso 0.2013 1 calc R U P F 2
H16D H 0.855923 0.959211 0.156007 0.156 Uiso 0.2013 1 calc R U P F 2
H16E H 0.969876 0.977569 0.165541 0.156 Uiso 0.2013 1 calc R U P F 2
H16A H 0.843667 0.939326 0.181203 0.125 Uiso 0.2987 1 calc R U P G 1
H16B H 0.955149 0.955877 0.193133 0.125 Uiso 0.2987 1 calc R U P G 1
C14B C 0.851(3) 0.6648(13) 0.1681(9) 0.128(9) Uani 0.5974 1 d D U P . .
H14C H 0.914262 0.678932 0.185380 0.193 Uiso 0.2987 1 calc . U P H 1
H14B H 0.836458 0.615351 0.147501 0.193 Uiso 0.2987 1 calc . U P I 1
H14A H 0.800503 0.660226 0.187217 0.193 Uiso 0.2987 1 calc . U P J 1
H14E H 0.916491 0.662151 0.173064 0.154 Uiso 0.2013 1 calc R U P J 2
H14D H 0.828088 0.676082 0.196428 0.154 Uiso 0.2013 1 calc R U P J 2
C15B C 0.7007(16) 0.792(2) 0.2055(10) 0.154(14) Uani 0.5974 1 d D U P . .
H15A H 0.707349 0.822045 0.183344 0.231 Uiso 0.5974 1 calc R U P . .
H15B H 0.651903 0.800182 0.223769 0.231 Uiso 0.5974 1 calc R U P . .
H15C H 0.680091 0.737387 0.191581 0.231 Uiso 0.5974 1 calc R U P . .
O2B O 0.929(3) 1.005(3) 0.1520(16) 0.156(17) Uani 0.2987 1 d . U P K 1
H2BA H 0.922907 0.991926 0.124906 0.235 Uiso 0.2987 1 calc R U P K 1
Zn36 Zn 0.7994(3) 1.8482(2) 0.89809(11) 0.0584(13) Uani 0.803(4) 1 d . . P L 11
I312 I 0.65251(12) 1.78460(10) 0.93233(5) 0.0584(5) Uani 0.803(4) 1 d . . P L 11
I311 I 0.82844(14) 1.96319(9) 0.86307(6) 0.0626(3) Uani 0.803(4) 1 d . . P L 11
C822 C 0.683(2) 0.9135(15) 0.0723(12) 0.067(7) Uani 0.2893 1 d D U P M 1
H82A H 0.704637 0.938567 0.048203 0.080 Uiso 0.2893 1 calc R U P M 1
H82B H 0.740787 0.923800 0.092708 0.080 Uiso 0.2893 1 calc R U P M 1
C823 C 0.630(3) 0.8266(15) 0.0549(8) 0.072(7) Uani 0.2893 1 d D U P M 1
H82C H 0.675105 0.805130 0.039843 0.087 Uiso 0.2893 1 calc R U P M 1
H82D H 0.574109 0.816954 0.033582 0.087 Uiso 0.2893 1 calc R U P M 1
C824 C 0.594(2) 0.7856(16) 0.0913(9) 0.074(7) Uani 0.2893 1 d D U P M 1
H82E H 0.557280 0.730304 0.078511 0.089 Uiso 0.2893 1 calc R U P M 1
H82F H 0.651130 0.789892 0.110489 0.089 Uiso 0.2893 1 calc R U P M 1
C819 C 0.529(3) 0.8190(18) 0.1182(12) 0.091(10) Uani 0.2893 1 d D U P M 1
H81A H 0.518422 0.797036 0.144034 0.110 Uiso 0.2893 1 calc R U P M 1
H81B H 0.465509 0.803271 0.100865 0.110 Uiso 0.2893 1 calc R U P M 1
C820 C 0.573(3) 0.9069(17) 0.1326(8) 0.085(8) Uani 0.2893 1 d D U P M 1
H82G H 0.627423 0.922010 0.156062 0.102 Uiso 0.2893 1 calc R U P M 1
H82H H 0.523271 0.925523 0.144517 0.102 Uiso 0.2893 1 calc R U P M 1
C821 C 0.612(2) 0.9460(18) 0.0956(9) 0.073(7) Uani 0.2893 1 d D U P M 1
H82I H 0.645991 1.002053 0.107536 0.088 Uiso 0.2893 1 calc R U P M 1
H82J H 0.556632 0.938495 0.074521 0.088 Uiso 0.2893 1 calc R U P M 1
I503 I 0.837(2) 0.2270(18) 0.0790(11) 0.080 Uiso 0.0249 1 d D U P A 11
Zn52 Zn 0.694(4) 0.243(4) 0.0439(16) 0.080 Uiso 0.0249 1 d D U P A 11
I504 I 0.710(2) 0.2884(19) -0.0267(11) 0.080 Uiso 0.0249 1 d D U P A 11
O1B O 0.784(4) 0.5934(17) 0.1415(10) 0.14(2) Uani 0.2013 1 d D U P N 2
H1BA H 0.807070 0.558712 0.141219 0.215 Uiso 0.2013 1 calc R U P N 2
C809 C 0.807(3) 1.155(3) 0.4536(15) 0.168(16) Uani 0.351 1 d D U P . .
H80A H 0.799608 1.136022 0.480394 0.202 Uiso 0.351 1 calc R U P . .
H80B H 0.800449 1.206094 0.459506 0.202 Uiso 0.351 1 calc R U P . .
C810 C 0.906(2) 1.163(2) 0.4391(14) 0.134(12) Uani 0.351 1 d D U P . .
H81C H 0.912830 1.182735 0.412491 0.161 Uiso 0.351 1 calc R U P . .
H81D H 0.957806 1.200403 0.461837 0.161 Uiso 0.351 1 calc R U P . .
C811 C 0.919(2) 1.087(2) 0.4305(12) 0.136(12) Uani 0.351 1 d D U P . .
H81E H 0.916984 1.068546 0.457646 0.163 Uiso 0.351 1 calc R U P . .
H81F H 0.983750 1.093562 0.420809 0.163 Uiso 0.351 1 calc R U P . .
C812 C 0.841(2) 1.026(2) 0.3964(12) 0.124(11) Uani 0.351 1 d D U P . .
H81G H 0.853277 1.037861 0.367702 0.149 Uiso 0.351 1 calc R U P . .
H81H H 0.844749 0.975245 0.395595 0.149 Uiso 0.351 1 calc R U P . .
C807 C 0.740(2) 1.023(2) 0.4047(17) 0.150(14) Uani 0.351 1 d D U P . .
H80C H 0.694641 0.992178 0.378250 0.180 Uiso 0.351 1 calc R U P . .
H80D H 0.720037 0.994576 0.427891 0.180 Uiso 0.351 1 calc R U P . .
C808 C 0.729(2) 1.099(2) 0.4177(14) 0.139(13) Uani 0.351 1 d D U P . .
H80E H 0.664209 1.091222 0.427438 0.167 Uiso 0.351 1 calc R U P . .
H80F H 0.732379 1.122068 0.392168 0.167 Uiso 0.351 1 calc R U P . .
C825 C 0.513(2) 0.8183(16) 0.0963(13) 0.118(10) Uani 0.434 1 d D U P O 2
H82K H 0.441451 0.796665 0.088440 0.141 Uiso 0.434 1 calc R U P O 2
H82L H 0.527277 0.804434 0.123501 0.141 Uiso 0.434 1 calc R U P O 2
C826 C 0.550(2) 0.9057(16) 0.1035(16) 0.142(11) Uani 0.434 1 d D U P O 2
H82M H 0.517974 0.918862 0.079941 0.171 Uiso 0.434 1 calc R U P O 2
H82N H 0.530390 0.926962 0.131012 0.171 Uiso 0.434 1 calc R U P O 2
C827 C 0.660(3) 0.9443(18) 0.1049(16) 0.151(13) Uani 0.434 1 d D U P O 2
H82O H 0.673767 0.996708 0.100285 0.181 Uiso 0.434 1 calc R U P O 2
H82P H 0.689516 0.950151 0.134424 0.181 Uiso 0.434 1 calc R U P O 2
C828 C 0.710(3) 0.9050(18) 0.0730(16) 0.136(13) Uani 0.434 1 d D U P O 2
H82Q H 0.780573 0.925786 0.083525 0.164 Uiso 0.434 1 calc R U P O 2
H82R H 0.702847 0.918111 0.044853 0.164 Uiso 0.434 1 calc R U P O 2
C829 C 0.672(2) 0.8176(18) 0.0662(11) 0.112(9) Uani 0.434 1 d D U P O 2
H82S H 0.696604 0.803750 0.091401 0.135 Uiso 0.434 1 calc R U P O 2
H82T H 0.695765 0.795368 0.040255 0.135 Uiso 0.434 1 calc R U P O 2
C830 C 0.561(2) 0.7837(18) 0.0604(11) 0.128(9) Uani 0.434 1 d D U P O 2
H83A H 0.539120 0.727674 0.058465 0.153 Uiso 0.434 1 calc R U P O 2
H83B H 0.537058 0.790717 0.032601 0.153 Uiso 0.434 1 calc R U P O 2
I412 I 0.6505(5) 1.7782(6) 0.9337(3) 0.103(4) Uani 0.197(4) 1 d . . P L 13
I411 I 0.8474(9) 1.9593(7) 0.8673(4) 0.109(4) Uani 0.197(4) 1 d . . P L 13
Zn46 Zn 0.8027(11) 1.8498(7) 0.8956(4) 0.046(4) Uani 0.197(4) 1 d . . P L 13
Zn41 Zn 0.1626(13) -0.3624(11) 0.2086(6) 0.079(5) Uani 0.321(4) 1 d . . P C 16
I401 I 0.0305(5) -0.4946(5) 0.1770(3) 0.118(3) Uani 0.321(4) 1 d . . P C 16
I402 I 0.1633(7) -0.2828(7) 0.2819(3) 0.113(3) Uani 0.321(4) 1 d . . P C 16
I502 I 0.199(3) 0.710(2) 0.3135(15) 0.080 Uiso 0.0189(12) 1 d . U P P 17
I501 I 0.045(3) 0.499(2) 0.2219(13) 0.080 Uiso 0.0189(12) 1 d . U P P 17
Zn51 Zn 0.170(6) 0.611(5) 0.237(3) 0.080 Uiso 0.0189(12) 1 d . U P P 17
C840 C 0.306(3) 0.454(3) 0.4019(14) 0.102(13) Uani 0.2 1 d D U P Q 2
H84A H 0.375886 0.472525 0.397271 0.122 Uiso 0.2 1 calc R U P Q 2
H84B H 0.284027 0.497159 0.405081 0.122 Uiso 0.2 1 calc R U P Q 2
C841 C 0.246(3) 0.389(3) 0.3628(12) 0.083(11) Uani 0.2 1 d D U P Q 2
H84C H 0.255937 0.407970 0.335916 0.099 Uiso 0.2 1 calc R U P Q 2
H84D H 0.267034 0.344707 0.360022 0.099 Uiso 0.2 1 calc R U P Q 2
C842 C 0.138(3) 0.364(4) 0.3698(15) 0.101(13) Uani 0.2 1 d D U P Q 2
H84E H 0.117743 0.408880 0.373998 0.121 Uiso 0.2 1 calc R U P Q 2
H84F H 0.097126 0.324880 0.344326 0.121 Uiso 0.2 1 calc R U P Q 2
C837 C 0.125(4) 0.330(4) 0.4103(17) 0.130(19) Uani 0.2 1 d D U P Q 2
H83C H 0.056119 0.312254 0.415038 0.156 Uiso 0.2 1 calc R U P Q 2
H83D H 0.146165 0.285801 0.405970 0.156 Uiso 0.2 1 calc R U P Q 2
C838 C 0.187(4) 0.392(4) 0.4501(14) 0.128(17) Uani 0.2 1 d D U P Q 2
H83E H 0.163638 0.435232 0.455375 0.153 Uiso 0.2 1 calc R U P Q 2
H83F H 0.179723 0.369810 0.475845 0.153 Uiso 0.2 1 calc R U P Q 2
C839 C 0.295(3) 0.423(4) 0.4432(14) 0.109(14) Uani 0.2 1 d D U P Q 2
H83G H 0.333104 0.464292 0.468341 0.131 Uiso 0.2 1 calc R U P Q 2
H83H H 0.320489 0.380725 0.440587 0.131 Uiso 0.2 1 calc R U P Q 2
C816 C 0.870(4) 0.777(2) 0.7022(15) 0.148(14) Uani 0.3289 1 d D U P R 2
H81I H 0.816535 0.736780 0.681271 0.177 Uiso 0.3289 1 calc R U P R 2
H81J H 0.906080 0.751837 0.716140 0.177 Uiso 0.3289 1 calc R U P R 2
C817 C 0.825(4) 0.818(3) 0.7364(13) 0.145(14) Uani 0.3289 1 d D U P R 2
H81K H 0.773269 0.777659 0.746392 0.174 Uiso 0.3289 1 calc R U P R 2
H81L H 0.876203 0.846310 0.761316 0.174 Uiso 0.3289 1 calc R U P R 2
C818 C 0.783(3) 0.873(3) 0.7237(14) 0.136(13) Uani 0.3289 1 d D U P R 2
H81M H 0.787442 0.912374 0.749760 0.163 Uiso 0.3289 1 calc R U P R 2
H81N H 0.713855 0.844084 0.712511 0.163 Uiso 0.3289 1 calc R U P R 2
C813 C 0.836(3) 0.912(3) 0.6893(16) 0.167(16) Uani 0.3289 1 d D U P R 2
H81O H 0.837236 0.965293 0.694483 0.200 Uiso 0.3289 1 calc R U P R 2
H81P H 0.800247 0.883839 0.660303 0.200 Uiso 0.3289 1 calc R U P R 2
C814 C 0.941(3) 0.914(3) 0.691(2) 0.190(19) Uani 0.3289 1 d D U P R 2
H81Q H 0.976794 0.944715 0.671292 0.228 Uiso 0.3289 1 calc R U P R 2
H81R H 0.974823 0.937827 0.720706 0.228 Uiso 0.3289 1 calc R U P R 2
C815 C 0.938(4) 0.831(3) 0.677(2) 0.193(18) Uani 0.3289 1 d D U P R 2
H81S H 0.916892 0.811230 0.646056 0.231 Uiso 0.3289 1 calc R U P R 2
H81T H 1.004911 0.831587 0.682983 0.231 Uiso 0.3289 1 calc R U P R 2
Zn45 Zn 0.5372(11) 1.2445(9) 0.5593(5) 0.054(3) Uani 0.3203 1 d D . P D 20
I410 I 0.3730(5) 1.2179(6) 0.5894(2) 0.0714(16) Uani 0.3203 1 d D . P D 20
I409 I 0.5714(9) 1.2873(6) 0.4895(3) 0.082(2) Uani 0.3203 1 d D . P D 20
I509 I 0.515(3) 1.290(2) 0.5057(14) 0.080 Uiso 0.028 1 d . U P D 21
I510 I 0.377(2) 1.1895(19) 0.6217(11) 0.080 Uiso 0.028 1 d . U P D 21
Zn55 Zn 0.506(7) 1.247(5) 0.578(3) 0.080 Uiso 0.028 1 d . U P D 21
Zn65 Zn 0.526(5) 1.249(5) 0.528(2) 0.080 Uiso 0.0178 1 d D U P D 22
I609 I 0.553(3) 1.288(2) 0.4573(14) 0.080 Uiso 0.0178 1 d D U P D 22
I610 I 0.377(3) 1.241(3) 0.5681(17) 0.080 Uiso 0.0178 1 d D U P D 22
C832 C 0.172(4) 0.488(2) 0.4403(16) 0.110(15) Uani 0.2 1 d D U P S 1
H83I H 0.130779 0.487200 0.414718 0.132 Uiso 0.2 1 calc R U P S 1
H83J H 0.180359 0.534706 0.462696 0.132 Uiso 0.2 1 calc R U P S 1
C833 C 0.271(4) 0.490(2) 0.4276(15) 0.109(15) Uani 0.2 1 d D U P S 1
H83K H 0.312804 0.491571 0.453297 0.130 Uiso 0.2 1 calc R U P S 1
H83L H 0.303990 0.536764 0.416895 0.130 Uiso 0.2 1 calc R U P S 1
C834 C 0.258(5) 0.418(3) 0.3922(18) 0.125(18) Uani 0.2 1 d D U P S 1
H83M H 0.217343 0.416496 0.366426 0.149 Uiso 0.2 1 calc R U P S 1
H83N H 0.322375 0.419784 0.383665 0.149 Uiso 0.2 1 calc R U P S 1
C835 C 0.210(6) 0.346(2) 0.410(2) 0.136(19) Uani 0.2 1 d D U P S 1
H83O H 0.200375 0.299039 0.386843 0.163 Uiso 0.2 1 calc R U P S 1
H83P H 0.251727 0.346143 0.434666 0.163 Uiso 0.2 1 calc R U P S 1
C836 C 0.111(5) 0.344(3) 0.423(2) 0.135(19) Uani 0.2 1 d D U P S 1
H83Q H 0.080023 0.297520 0.434799 0.162 Uiso 0.2 1 calc R U P S 1
H83R H 0.067527 0.339867 0.397545 0.162 Uiso 0.2 1 calc R U P S 1
C831 C 0.122(5) 0.416(3) 0.4576(17) 0.132(18) Uani 0.2 1 d D U P S 1
H83S H 0.057161 0.414292 0.465199 0.159 Uiso 0.2 1 calc R U P S 1
H83T H 0.161320 0.418245 0.484091 0.159 Uiso 0.2 1 calc R U P S 1
C804 C 0.718(3) 0.4831(17) 0.4182(15) 0.136(11) Uani 0.3795 1 d D U P . .
H80G H 0.752013 0.460214 0.396855 0.163 Uiso 0.3795 1 calc R U P . .
H80H H 0.744502 0.484351 0.447456 0.163 Uiso 0.3795 1 calc R U P . .
C805 C 0.611(3) 0.4344(16) 0.4105(13) 0.135(12) Uani 0.3795 1 d D U P . .
H80I H 0.601140 0.382002 0.413960 0.161 Uiso 0.3795 1 calc R U P . .
H80J H 0.585128 0.429976 0.380380 0.161 Uiso 0.3795 1 calc R U P . .
C806 C 0.554(3) 0.4681(13) 0.4413(11) 0.116(10) Uani 0.3795 1 d D U P . .
H80K H 0.484343 0.434160 0.435610 0.139 Uiso 0.3795 1 calc R U P . .
H80L H 0.577931 0.471252 0.471366 0.139 Uiso 0.3795 1 calc R U P . .
C801 C 0.565(3) 0.5471(16) 0.4360(17) 0.147(12) Uani 0.3795 1 d D U P . .
H80M H 0.532775 0.570180 0.458384 0.176 Uiso 0.3795 1 calc R U P . .
H80N H 0.531988 0.542738 0.407355 0.176 Uiso 0.3795 1 calc R U P . .
C802 C 0.671(3) 0.5992(13) 0.4398(16) 0.147(13) Uani 0.3795 1 d D U P . .
H80O H 0.673830 0.646263 0.430374 0.176 Uiso 0.3795 1 calc R U P . .
H80P H 0.697887 0.614929 0.470649 0.176 Uiso 0.3795 1 calc R U P . .
C803 C 0.734(3) 0.5647(18) 0.4142(14) 0.130(11) Uani 0.3795 1 d D U P . .
H80Q H 0.802885 0.597718 0.424059 0.156 Uiso 0.3795 1 calc R U P . .
H80R H 0.720718 0.564205 0.383313 0.156 Uiso 0.3795 1 calc R U P . .
C336 C 0.8217(9) 0.7258(11) 0.3686(5) 0.081(5) Uani 0.65 1 d D . P E 2
H336 H 0.801769 0.746902 0.394537 0.097 Uiso 0.65 1 calc R U P E 2
C335 C 0.7563(9) 0.6876(12) 0.3318(5) 0.087(6) Uani 0.65 1 d D . P E 2
H335 H 0.690659 0.683900 0.332257 0.104 Uiso 0.65 1 calc R U P E 2
C349 C 0.5440(19) 0.8333(12) 0.6595(6) 0.091(7) Uani 0.6 1 d D . P B 2
H349 H 0.545315 0.884454 0.665052 0.109 Uiso 0.6 1 calc R U P B 2
C348 C 0.5065(17) 0.7851(11) 0.6868(7) 0.086(7) Uani 0.6 1 d D . P B 2
H348 H 0.476664 0.802716 0.710383 0.103 Uiso 0.6 1 calc R U P B 2

loop_
_atom_site_aniso_label
_atom_site_aniso_U_11
_atom_site_aniso_U_22
_atom_site_aniso_U_33
_atom_site_aniso_U_23
_atom_site_aniso_U_13
_atom_site_aniso_U_12
I304 0.0728(9) 0.0590(8) 0.0668(15) 0.0135(8) 0.0302(7) 0.0214(6)
I408 0.055(2) 0.202(6) 0.094(3) 0.011(3) 0.0021(17) 0.043(3)
I407 0.0414(14) 0.0471(18) 0.061(2) -0.0058(13) -0.0008(12) 0.0209(11)
I303 0.0512(9) 0.0729(13) 0.0890(11) -0.0012(8) 0.0040(6) 0.0304(9)
I301 0.0431(7) 0.0766(16) 0.1141(10) 0.0491(12) 0.0001(6) 0.0052(8)
I309 0.0886(19) 0.0754(10) 0.0597(18) 0.0025(11) -0.0139(17) 0.0153(12)
I302 0.0808(14) 0.1091(12) 0.0794(11) 0.0164(9) 0.0271(9) 0.0594(11)
I306 0.0449(12) 0.0916(19) 0.0598(17) -0.0150(12) -0.0016(11) -0.0006(11)
Zn32 0.041(2) 0.0402(16) 0.0568(14) -0.0033(12) 0.0064(11) 0.0084(12)
Zn35 0.046(2) 0.0514(17) 0.053(3) -0.0141(16) -0.0028(17) 0.0175(14)
Zn44 0.066(5) 0.152(10) 0.107(8) 0.029(6) 0.022(4) 0.063(6)
Zn31 0.037(2) 0.073(2) 0.0709(19) 0.0205(15) 0.0111(18) 0.0244(18)
I305 0.0845(16) 0.115(2) 0.103(2) 0.0218(18) 0.0342(15) 0.0652(16)
Zn33 0.044(3) 0.071(6) 0.059(5) -0.006(4) 0.011(3) 0.020(5)
N311 0.048(4) 0.062(4) 0.078(4) 0.015(4) 0.013(3) 0.019(3)
N307 0.033(3) 0.049(3) 0.069(4) -0.009(3) 0.003(3) 0.006(2)
N322 0.043(3) 0.054(3) 0.059(3) -0.005(3) 0.003(3) 0.022(3)
N321 0.040(3) 0.057(3) 0.053(3) 0.000(3) 0.000(2) 0.018(3)
N303 0.039(3) 0.047(3) 0.061(3) -0.002(3) 0.004(3) 0.014(2)
N306 0.049(3) 0.045(3) 0.055(3) -0.004(3) 0.001(3) 0.012(3)
N323 0.049(4) 0.075(5) 0.076(4) 0.006(4) 0.005(3) 0.027(3)
N304 0.041(3) 0.046(3) 0.051(3) -0.005(3) -0.001(2) 0.009(2)
N305 0.038(3) 0.048(3) 0.066(4) -0.011(3) -0.008(3) 0.011(3)
N320 0.043(3) 0.054(3) 0.058(3) -0.010(3) -0.001(3) 0.021(3)
N319 0.048(4) 0.060(4) 0.065(4) -0.013(3) -0.011(3) 0.021(3)
N310 0.039(3) 0.059(4) 0.086(5) -0.022(4) 0.004(3) 0.014(3)
N309 0.033(3) 0.055(3) 0.071(4) -0.009(3) 0.005(3) 0.016(3)
N324 0.040(3) 0.055(3) 0.067(4) -0.015(3) -0.003(3) 0.018(3)
N308 0.039(3) 0.068(4) 0.069(4) -0.014(3) 0.004(3) 0.018(3)
N315 0.057(4) 0.070(4) 0.060(4) -0.003(4) 0.006(3) 0.032(3)
C316 0.045(4) 0.037(3) 0.054(4) -0.008(3) 0.001(3) 0.012(3)
N302 0.042(3) 0.044(3) 0.060(3) -0.002(3) 0.000(3) 0.011(2)
N318 0.064(4) 0.058(4) 0.071(4) -0.008(4) 0.010(4) 0.024(3)
N301 0.050(4) 0.066(4) 0.091(5) 0.024(4) 0.011(4) 0.019(3)
C362 0.044(4) 0.053(4) 0.054(4) -0.006(3) -0.001(3) 0.022(3)
C360 0.039(4) 0.054(4) 0.052(4) -0.007(3) -0.001(3) 0.019(3)
N317 0.050(4) 0.080(5) 0.078(4) 0.007(4) 0.014(3) 0.033(4)
C319 0.046(4) 0.057(4) 0.067(4) -0.011(4) -0.001(3) 0.014(3)
C363 0.043(4) 0.064(4) 0.060(4) 0.008(4) 0.008(3) 0.023(3)
C307 0.037(3) 0.039(3) 0.062(4) -0.009(3) 0.001(3) 0.011(3)
C313 0.042(4) 0.049(4) 0.059(4) -0.006(3) 0.002(3) 0.007(3)
C327 0.037(4) 0.057(4) 0.070(5) -0.001(4) 0.006(3) 0.016(3)
N314 0.057(4) 0.062(4) 0.060(4) -0.011(3) 0.006(3) 0.026(3)
C357 0.043(4) 0.055(4) 0.056(4) -0.009(3) -0.009(3) 0.017(3)
C368 0.037(4) 0.057(4) 0.063(4) -0.009(4) 0.002(3) 0.019(3)
C320 0.041(4) 0.053(4) 0.069(5) -0.014(4) -0.003(3) 0.013(3)
N316 0.070(5) 0.064(4) 0.071(4) -0.001(4) 0.011(4) 0.032(4)
C365 0.058(5) 0.074(5) 0.071(5) -0.003(4) 0.005(4) 0.036(4)
C318 0.041(4) 0.047(4) 0.051(3) -0.009(3) -0.001(3) 0.013(3)
C324 0.033(3) 0.049(4) 0.072(5) -0.014(4) 0.005(3) 0.007(3)
C326 0.035(4) 0.066(5) 0.082(5) -0.019(4) 0.006(4) 0.011(3)
C370 0.043(4) 0.052(4) 0.063(4) -0.010(4) -0.002(3) 0.019(3)
C314 0.048(4) 0.057(4) 0.057(4) -0.001(4) -0.008(3) 0.000(3)
C369 0.046(4) 0.050(4) 0.059(4) -0.013(3) -0.002(3) 0.015(3)
C315 0.050(4) 0.056(4) 0.054(4) 0.001(4) -0.003(3) 0.004(3)
C328 0.044(4) 0.057(4) 0.080(5) -0.003(4) 0.001(4) 0.015(3)
C321 0.036(3) 0.054(4) 0.057(4) -0.013(3) 0.000(3) 0.009(3)
N312 0.037(4) 0.105(6) 0.091(5) -0.039(5) -0.001(3) 0.026(4)
C330 0.051(5) 0.076(6) 0.097(7) -0.001(5) 0.019(5) 0.027(4)
C361 0.048(4) 0.050(4) 0.050(4) -0.003(3) 0.002(3) 0.019(3)
C359 0.045(4) 0.064(5) 0.071(5) -0.020(4) -0.007(4) 0.020(4)
N313 0.072(6) 0.135(9) 0.071(5) -0.031(6) -0.003(4) 0.054(6)
C333 0.049(4) 0.072(5) 0.064(4) -0.008(4) 0.004(4) 0.022(4)
C317 0.043(4) 0.050(4) 0.053(4) 0.001(3) 0.004(3) 0.011(3)
C312 0.044(4) 0.049(4) 0.057(4) -0.003(3) 0.004(3) 0.010(3)
C352 0.067(6) 0.063(5) 0.076(5) -0.007(4) 0.016(4) 0.032(4)
C329 0.042(4) 0.068(5) 0.087(6) 0.010(5) 0.002(4) 0.019(4)
C310 0.054(5) 0.048(4) 0.102(7) 0.014(5) -0.015(5) 0.002(4)
C308 0.039(3) 0.037(3) 0.056(4) -0.005(3) 0.006(3) 0.013(3)
C306 0.041(4) 0.038(3) 0.063(4) 0.001(3) 0.001(3) 0.008(3)
C303 0.039(4) 0.054(4) 0.071(5) 0.000(4) 0.000(3) 0.008(3)
C325 0.031(3) 0.058(4) 0.075(5) -0.010(4) 0.003(3) 0.011(3)
C311 0.050(5) 0.052(4) 0.121(8) 0.010(5) -0.028(5) 0.000(4)
C364 0.043(4) 0.069(5) 0.070(5) -0.006(4) -0.004(3) 0.026(4)
C358 0.040(4) 0.054(4) 0.066(4) -0.015(4) 0.001(3) 0.015(3)
C356 0.047(4) 0.072(5) 0.064(4) -0.017(4) -0.004(3) 0.026(4)
C309 0.042(4) 0.044(4) 0.063(4) -0.008(3) 0.000(3) 0.011(3)
C332 0.041(4) 0.084(6) 0.062(4) -0.004(4) 0.008(3) 0.025(4)
C372 0.054(5) 0.063(5) 0.089(6) -0.029(5) 0.006(4) 0.014(4)
C355 0.060(5) 0.084(6) 0.061(4) -0.024(4) -0.008(4) 0.031(5)
C302 0.055(5) 0.060(5) 0.074(5) 0.011(4) 0.000(4) 0.002(4)
C334 0.037(4) 0.073(5) 0.081(5) -0.036(5) -0.002(4) 0.012(4)
C344 0.058(5) 0.058(4) 0.067(5) -0.002(4) 0.010(4) 0.028(4)
C367 0.041(4) 0.077(6) 0.105(7) -0.026(6) 0.003(4) 0.019(4)
C339 0.043(4) 0.088(6) 0.056(4) -0.008(4) 0.002(3) 0.031(4)
C342 0.052(4) 0.069(5) 0.059(4) -0.011(4) 0.001(4) 0.030(4)
C301 0.067(6) 0.068(6) 0.088(6) 0.025(5) 0.012(5) 0.005(5)
C343 0.057(5) 0.066(5) 0.064(4) -0.005(4) 0.009(4) 0.030(4)
C331 0.052(5) 0.063(5) 0.094(6) -0.014(5) 0.004(4) 0.015(4)
C371 0.039(4) 0.078(6) 0.088(6) -0.026(5) -0.002(4) 0.019(4)
C340 0.069(6) 0.090(7) 0.064(5) -0.018(5) 0.007(4) 0.033(5)
C351 0.092(7) 0.075(6) 0.077(6) 0.008(5) 0.036(5) 0.047(6)
C322 0.045(4) 0.073(5) 0.083(5) -0.036(5) -0.008(4) 0.021(4)
C366 0.046(5) 0.082(6) 0.119(8) -0.023(6) 0.004(5) 0.024(4)
C323 0.041(4) 0.077(6) 0.090(6) -0.021(5) -0.006(4) 0.025(4)
C345 0.059(5) 0.080(6) 0.069(5) -0.002(5) 0.009(4) 0.033(5)
C338 0.099(9) 0.103(8) 0.095(7) -0.002(7) 0.025(7) 0.062(7)
C7A 0.087(9) 0.061(7) 0.078(8) 0.036(6) 0.038(7) 0.026(6)
C12A 0.094(10) 0.080(9) 0.083(8) 0.046(8) 0.038(8) 0.037(8)
C11A 0.077(9) 0.131(14) 0.104(11) 0.079(12) 0.046(9) 0.051(10)
C10A 0.081(10) 0.160(19) 0.091(11) 0.070(13) 0.038(9) 0.038(12)
C9A 0.097(11) 0.089(10) 0.066(7) 0.036(8) 0.016(7) 0.010(9)
C8A 0.085(9) 0.058(7) 0.074(7) 0.031(6) 0.030(7) 0.008(6)
C305 0.080(7) 0.096(8) 0.104(8) 0.039(7) -0.013(6) 0.012(6)
C304 0.071(6) 0.071(6) 0.100(7) 0.036(6) -0.022(6) -0.007(5)
C350 0.083(7) 0.083(6) 0.076(6) 0.013(5) 0.027(5) 0.046(5)
C341 0.051(5) 0.117(9) 0.064(5) -0.019(6) 0.003(4) 0.022(5)
C337 0.074(7) 0.116(10) 0.122(10) -0.009(8) 0.030(7) 0.053(7)
C346 0.139(12) 0.106(9) 0.106(8) 0.028(8) 0.056(9) 0.086(9)
C4A 0.056(6) 0.044(5) 0.085(8) 0.006(6) 0.025(6) 0.016(5)
C5A 0.080(8) 0.038(5) 0.082(8) 0.009(5) 0.036(7) 0.024(5)
C6A 0.060(8) 0.078(8) 0.089(8) 0.004(7) 0.017(7) 0.029(6)
C1A 0.067(9) 0.064(8) 0.120(12) -0.018(9) 0.035(9) 0.006(7)
C2A 0.082(10) 0.044(6) 0.126(13) 0.001(7) 0.059(10) 0.004(6)
C3A 0.099(11) 0.040(5) 0.092(9) 0.013(6) 0.044(8) 0.015(6)
C347 0.109(9) 0.087(7) 0.114(9) 0.031(7) 0.052(8) 0.058(7)
C353 0.204(19) 0.135(12) 0.181(16) 0.090(13) 0.136(16) 0.128(14)
C14A 0.069(7) 0.048(6) 0.068(7) 0.014(5) 0.005(6) 0.012(5)
C438 0.090(17) 0.096(15) 0.093(15) 0.018(12) 0.037(13) 0.059(14)
C435 0.030(6) 0.121(14) 0.078(9) -0.036(8) 0.008(5) 0.022(7)
C354 0.203(19) 0.128(12) 0.159(14) 0.064(12) 0.121(15) 0.121(14)
C16A 0.107(13) 0.063(8) 0.137(15) 0.051(10) 0.036(11) 0.008(8)
C436 0.037(7) 0.095(12) 0.079(10) -0.041(8) 0.008(5) 0.019(7)
C439 0.116(19) 0.088(15) 0.090(14) 0.015(11) 0.042(13) 0.064(14)
O1A 0.115(13) 0.138(14) 0.197(19) -0.006(14) 0.061(14) 0.012(11)
C15A 0.095(10) 0.072(8) 0.111(11) 0.035(8) 0.046(9) 0.049(8)
C13A 0.084(9) 0.054(6) 0.071(7) 0.014(6) 0.017(6) 0.019(6)
I310 0.0484(7) 0.0739(12) 0.0733(17) -0.0106(12) 0.0005(11) 0.0198(7)
I505 0.130(5) 0.256(10) 0.134(5) -0.068(5) -0.033(4) 0.140(7)
Zn53 0.051(4) 0.137(12) 0.085(8) -0.051(6) -0.003(5) 0.031(7)
I506 0.070(2) 0.162(6) 0.105(4) -0.047(3) 0.006(2) -0.017(3)
I405 0.179(4) 0.233(5) 0.092(2) 0.061(3) 0.065(3) 0.175(4)
I406 0.059(3) 0.182(6) 0.112(4) -0.070(3) 0.031(2) -0.042(3)
Zn43 0.047(4) 0.104(8) 0.044(2) -0.004(5) 0.004(2) 0.033(6)
I403 0.053(4) 0.085(5) 0.110(6) -0.011(3) -0.015(3) 0.030(3)
Zn42 0.023(5) 0.073(8) 0.104(11) -0.030(6) 0.011(5) 0.013(4)
I404 0.124(6) 0.081(4) 0.076(6) 0.014(3) 0.058(4) 0.027(3)
I308 0.0569(10) 0.0757(16) 0.0592(9) -0.0098(7) -0.0047(6) 0.0313(6)
Zn34 0.0369(16) 0.0561(17) 0.0545(15) -0.0002(11) 0.0073(10) 0.0199(12)
I307 0.0817(19) 0.132(3) 0.154(3) 0.057(2) 0.0513(18) 0.0694(18)
C13B 0.11(2) 0.15(2) 0.16(2) -0.02(2) -0.065(18) 0.069(19)
C4B 0.071(10) 0.105(12) 0.075(9) 0.022(10) 0.008(8) 0.044(9)
C5B 0.061(10) 0.16(2) 0.107(14) 0.023(15) 0.009(10) 0.027(12)
C6B 0.090(14) 0.15(2) 0.089(12) 0.004(13) 0.025(11) 0.043(14)
C1B 0.15(2) 0.15(2) 0.091(15) 0.019(16) 0.035(15) -0.002(19)
C2B 0.118(18) 0.18(2) 0.089(13) 0.069(16) 0.030(13) 0.032(17)
C3B 0.053(9) 0.131(16) 0.113(14) 0.043(13) 0.005(9) 0.011(10)
C7B 0.113(14) 0.120(14) 0.086(11) 0.032(11) 0.021(10) 0.071(12)
C12B 0.16(2) 0.100(14) 0.102(13) 0.046(12) 0.035(14) 0.073(14)
C11B 0.20(3) 0.122(18) 0.115(17) 0.049(16) 0.055(18) 0.075(19)
C10B 0.16(2) 0.14(2) 0.079(12) 0.024(14) 0.015(14) 0.063(18)
C9B 0.18(2) 0.106(15) 0.102(15) 0.009(13) -0.005(16) 0.071(17)
C8B 0.16(2) 0.090(13) 0.076(11) 0.014(10) -0.008(12) 0.046(14)
C16B 0.072(11) 0.130(17) 0.129(17) 0.065(16) 0.022(11) 0.042(12)
C14B 0.19(3) 0.077(12) 0.123(17) 0.002(13) 0.051(18) 0.059(15)
C15B 0.14(2) 0.20(3) 0.20(3) 0.13(3) 0.11(2) 0.09(2)
O2B 0.12(3) 0.16(4) 0.17(4) 0.06(3) -0.04(3) 0.02(3)
Zn36 0.0364(16) 0.0550(19) 0.0662(18) -0.0230(12) -0.0013(12) 0.0169(12)
I312 0.0452(9) 0.0602(7) 0.0658(7) 0.0055(6) 0.0017(5) 0.0200(6)
I311 0.0692(7) 0.0587(5) 0.0618(5) 0.0056(4) 0.0099(5) 0.0302(5)
C822 0.056(15) 0.077(14) 0.070(16) 0.011(13) -0.002(12) 0.032(12)
C823 0.063(17) 0.075(15) 0.068(15) 0.019(12) -0.012(12) 0.015(13)
C824 0.066(17) 0.091(17) 0.067(15) 0.022(13) 0.003(13) 0.029(14)
C819 0.08(2) 0.105(18) 0.08(2) 0.002(16) 0.009(16) 0.040(16)
C820 0.08(2) 0.111(18) 0.049(13) 0.001(13) -0.017(12) 0.034(16)
C821 0.061(17) 0.099(19) 0.061(14) 0.005(13) -0.006(12) 0.041(15)
O1B 0.31(7) 0.050(18) 0.052(17) -0.003(16) 0.02(3) 0.05(3)
C809 0.13(2) 0.18(3) 0.15(3) 0.01(3) 0.03(2) 0.00(2)
C810 0.098(19) 0.14(2) 0.12(2) 0.03(2) 0.001(18) -0.01(2)
C811 0.13(2) 0.16(3) 0.10(2) 0.05(2) -0.023(17) 0.02(2)
C812 0.10(2) 0.15(3) 0.11(2) 0.03(2) 0.000(16) 0.028(19)
C807 0.104(18) 0.13(2) 0.17(3) 0.01(2) 0.04(2) 0.00(2)
C808 0.092(19) 0.16(3) 0.14(3) 0.02(2) 0.041(18) 0.02(2)
C825 0.090(19) 0.109(17) 0.16(3) 0.03(2) 0.022(19) 0.044(14)
C826 0.12(2) 0.110(17) 0.17(3) 0.02(2) -0.02(2) 0.026(17)
C827 0.13(2) 0.13(2) 0.18(3) 0.03(2) 0.00(2) 0.028(18)
C828 0.14(3) 0.14(2) 0.14(3) 0.06(2) 0.00(2) 0.052(19)
C829 0.113(18) 0.14(2) 0.11(2) 0.064(18) 0.020(16) 0.061(18)
C830 0.113(18) 0.16(2) 0.13(2) 0.03(2) 0.011(18) 0.081(17)
I412 0.027(3) 0.099(5) 0.139(7) -0.049(4) 0.014(3) 0.011(3)
I411 0.129(7) 0.116(5) 0.095(4) -0.024(3) -0.021(3) 0.091(5)
Zn46 0.059(8) 0.045(7) 0.040(5) 0.023(5) -0.003(4) 0.021(5)
Zn41 0.040(4) 0.088(7) 0.118(11) 0.055(8) 0.005(5) 0.018(4)
I401 0.0410(16) 0.072(3) 0.237(9) 0.057(4) 0.007(3) 0.0054(16)
I402 0.114(6) 0.165(8) 0.124(6) 0.068(5) 0.057(4) 0.104(5)
C840 0.08(2) 0.16(4) 0.11(3) 0.04(2) 0.027(19) 0.08(2)
C841 0.08(2) 0.12(3) 0.09(2) 0.06(2) 0.020(18) 0.07(2)
C842 0.09(2) 0.14(4) 0.11(3) 0.06(3) 0.03(2) 0.07(2)
C837 0.11(3) 0.17(4) 0.13(3) 0.09(3) 0.04(2) 0.06(3)
C838 0.12(3) 0.19(4) 0.12(3) 0.08(3) 0.04(2) 0.08(3)
C839 0.11(3) 0.16(4) 0.10(2) 0.04(3) 0.02(2) 0.09(3)
C816 0.14(3) 0.19(3) 0.11(2) 0.07(3) 0.00(2) 0.05(2)
C817 0.14(3) 0.18(3) 0.10(2) 0.05(2) -0.01(2) 0.03(2)
C818 0.13(3) 0.14(3) 0.10(2) 0.03(2) -0.02(2) 0.01(2)
C813 0.11(2) 0.17(3) 0.15(3) 0.06(3) -0.04(2) -0.04(2)
C814 0.11(2) 0.18(3) 0.21(4) 0.06(3) 0.00(3) -0.04(3)
C815 0.14(3) 0.20(4) 0.19(4) 0.07(3) 0.03(3) 0.00(3)
Zn45 0.045(4) 0.058(4) 0.051(5) -0.007(3) -0.002(3) 0.021(3)
I410 0.0383(13) 0.087(4) 0.069(3) -0.022(2) -0.0026(19) 0.0209(19)
I409 0.104(5) 0.081(2) 0.059(3) 0.0108(18) -0.008(2) 0.037(3)
C832 0.19(4) 0.10(2) 0.06(2) 0.02(2) 0.04(2) 0.07(3)
C833 0.20(4) 0.09(2) 0.07(2) 0.04(2) 0.05(3) 0.08(3)
C834 0.20(5) 0.09(3) 0.10(3) 0.03(2) 0.05(3) 0.07(3)
C835 0.21(5) 0.09(2) 0.10(3) 0.02(2) 0.02(3) 0.04(3)
C836 0.22(5) 0.10(2) 0.09(3) 0.04(2) 0.03(3) 0.05(3)
C831 0.20(5) 0.11(3) 0.08(3) 0.03(2) 0.02(3) 0.04(3)
C804 0.18(3) 0.099(18) 0.12(2) -0.008(19) 0.02(2) 0.054(18)
C805 0.18(3) 0.090(18) 0.14(2) 0.01(2) 0.03(2) 0.063(16)
C806 0.18(3) 0.052(12) 0.11(2) 0.000(14) 0.03(2) 0.040(15)
C801 0.20(3) 0.084(17) 0.18(3) 0.04(2) 0.08(3) 0.059(17)
C802 0.20(3) 0.055(14) 0.17(3) 0.003(19) 0.04(2) 0.039(15)
C803 0.16(3) 0.107(18) 0.11(2) 0.010(19) 0.01(2) 0.048(18)
C336 0.037(7) 0.095(12) 0.079(10) -0.041(8) 0.008(5) 0.019(7)
C335 0.030(6) 0.121(14) 0.078(9) -0.036(8) 0.008(5) 0.022(7)
C349 0.116(19) 0.088(15) 0.090(14) 0.015(11) 0.042(13) 0.064(14)
C348 0.090(17) 0.096(15) 0.093(15) 0.018(12) 0.037(13) 0.059(14)

loop_
_atom_type_symbol
_atom_type_description
_atom_type_scat_dispersion_real
_atom_type_scat_dispersion_imag
_atom_type_scat_source
C C 0.0181 0.0091 'International Tables Vol C Tables 4.2.6.8 and 6.1.1.4'
H H 0.0000 0.0000 'International Tables Vol C Tables 4.2.6.8 and 6.1.1.4'
I I -0.3257 6.8362 'International Tables Vol C Tables 4.2.6.8 and 6.1.1.4'
N N 0.0311 0.0180 'International Tables Vol C Tables 4.2.6.8 and 6.1.1.4'
O O 0.0492 0.0322 'International Tables Vol C Tables 4.2.6.8 and 6.1.1.4'
Zn Zn -1.5491 0.6778 'International Tables Vol C Tables 4.2.6.8 and 6.1.1.4'

loop_
_exptl_crystal_face_index_h
_exptl_crystal_face_index_k
_exptl_crystal_face_index_l
_exptl_crystal_face_perp_dist
0 -1 0 0.1084
-2 1 0 0.0874
2 -1 0 0.1235
1 -1 0 0.1330
2 1 0 0.1157
-1 0 0 0.0995
-1 2 0 0.0822
0 0 -1 0.0475
0 0 1 0.0247
0 -1 -1 0.0989
0 1 1 0.0570
0 1 -1 0.0798
0 -1 1 0.0912
-2 2 -1 0.0799
2 -2 1 0.1300
1 0 -1 0.1181
-1 0 1 0.0927

loop_
_geom_angle_atom_site_label_1
_geom_angle_atom_site_label_2
_geom_angle_atom_site_label_3
_geom_angle
_geom_angle_site_symmetry_1
_geom_angle_site_symmetry_3
_geom_angle_publ_flag
I303 Zn32 I304 121.3(2) . . ?
N307 Zn32 I304 107.3(3) . . ?
N307 Zn32 I303 107.4(3) . . ?
N306 Zn32 I304 108.0(3) . . ?
N306 Zn32 I303 108.9(3) . . ?
N306 Zn32 N307 102.4(3) . . ?
I309 Zn35 I310 126.6(4) . . ?
N319 Zn35 I309 103.8(4) . . ?
N319 Zn35 I310 108.0(4) . . ?
N318 Zn35 I309 105.9(4) . . ?
N318 Zn35 N319 104.5(5) . . ?
N318 Zn35 I310 106.1(4) . . ?
I407 Zn44 I408 117.4(7) . . ?
N323 Zn44 I408 100.5(7) 1_445 . ?
N323 Zn44 I407 115.3(7) 1_445 . ?
N317 Zn44 I408 102.8(7) . . ?
N317 Zn44 I407 113.0(8) . . ?
N317 Zn44 N323 106.2(7) . 1_445 ?
I301 Zn31 I302 124.0(3) . . ?
N311 Zn31 I301 108.5(4) 1_545 . ?
N311 Zn31 I302 107.8(4) 1_545 . ?
N311 Zn31 N301 102.8(4) 1_545 . ?
N301 Zn31 I301 104.2(4) . . ?
N301 Zn31 I302 107.6(5) . . ?
I306 Zn33 I305 124.3(5) . . ?
N312 Zn33 I306 104.9(6) . . ?
N312 Zn33 I305 109.4(5) . . ?
N313 Zn33 I306 110.9(6) . . ?
N313 Zn33 I305 105.3(6) . . ?
N313 Zn33 N312 99.2(6) . . ?
C330 N311 Zn31 117.2(7) . 1_565 ?
C330 N311 Zn41 125.5(8) . 1_565 ?
C330 N311 Zn51 118(3) . . ?
C329 N311 Zn31 123.6(7) . 1_565 ?
C329 N311 C330 119.2(8) . . ?
C329 N311 Zn41 115.2(8) . 1_565 ?
C329 N311 Zn51 115(3) . . ?
C319 N307 Zn32 120.7(6) . . ?
C319 N307 C323 116.8(7) . . ?
C319 N307 Zn42 123.7(7) . . ?
C319 N307 Zn52 105.4(11) . . ?
C323 N307 Zn32 122.5(6) . . ?
C323 N307 Zn42 119.5(8) . . ?
C323 N307 Zn52 134.9(13) . . ?
C361 N322 C362 115.3(7) . . ?
C360 N321 C361 113.5(6) . . ?
C307 N303 C306 115.6(6) . . ?
C318 N306 Zn32 120.4(6) . . ?
C318 N306 C314 118.4(6) . . ?
C318 N306 Zn42 124.6(8) . . ?
C318 N306 Zn52 98.9(14) . . ?
C314 N306 Zn32 121.2(5) . . ?
C314 N306 Zn42 117.0(8) . . ?
C314 N306 Zn52 142.2(15) . . ?
C365 N323 Zn44 119.3(8) . 1_665 ?
C365 N323 C366 118.9(8) . . ?
C365 N323 Zn34 125.5(6) . 1_665 ?
C366 N323 Zn44 121.6(8) . 1_665 ?
C366 N323 Zn34 115.5(7) . 1_665 ?
C308 N304 C307 114.6(6) . . ?
C312 N305 Zn36 124.5(6) . 1_434 ?
C311 N305 C312 117.1(7) . . ?
C311 N305 Zn36 118.2(5) . 1_434 ?
C360 N320 C362 114.1(7) . . ?
C359 N319 Zn35 120.6(6) . . ?
C359 N319 C355 118.0(7) . . ?
C359 N319 Zn45 127.0(7) . . ?
C359 N319 Zn55 107(2) . . ?
C359 N319 Zn65 129.0(13) . . ?
C355 N319 Zn35 121.2(6) . . ?
C355 N319 Zn45 113.9(7) . . ?
C355 N319 Zn55 135(2) . . ?
C355 N319 Zn65 106.4(11) . . ?
C325 N310 C326 113.8(7) . . ?
C325 N309 C324 113.7(7) . . ?
C368 N324 C372 119.0(7) . . ?
C368 N324 Zn36 124.8(5) . . ?
C368 N324 Zn46 126.1(7) . . ?
C372 N324 Zn36 116.0(6) . . ?
C372 N324 Zn46 114.5(7) . . ?
C326 N308 C324 114.4(7) . . ?
C342 N315 C343 114.2(7) . . ?
C315 C316 C308 121.3(7) . . ?
C317 C316 C315 118.5(7) . . ?
C317 C316 C308 120.1(6) . . ?
C308 N302 C306 112.9(6) . . ?
C350 N318 Zn35 128.6(7) . . ?
C350 N318 C354 116.2(9) . . ?
C350 N318 Zn45 119.4(8) . . ?
C350 N318 Zn55 138(2) . . ?
C350 N318 Zn65 101.7(13) . . ?
C354 N318 Zn35 115.2(7) . . ?
C354 N318 Zn45 124.4(7) . . ?
C354 N318 Zn55 106(2) . . ?
C354 N318 Zn65 140.0(12) . . ?
C301 N301 Zn31 126.9(7) . . ?
C301 N301 C305 115.7(8) . . ?
C301 N301 Zn41 118.1(8) . . ?
C305 N301 Zn31 117.4(8) . . ?
C305 N301 Zn41 126.2(9) . . ?
N322 C362 C370 115.8(7) . . ?
N320 C362 N322 125.1(7) . . ?
N320 C362 C370 119.1(7) . . ?
N321 C360 C357 116.1(7) . . ?
N320 C360 N321 126.8(7) . . ?
N320 C360 C357 117.1(7) . . ?
C347 N317 Zn44 118.0(9) . . ?
C347 N317 C438 113.6(15) . . ?
C347 N317 Zn34 123.6(8) . . ?
C347 N317 C348 118.8(11) . . ?
C438 N317 Zn44 123.5(13) . . ?
C348 N317 Zn34 116.5(9) . . ?
N307 C319 H319 117.8 . . ?
N307 C319 C320 124.5(8) . . ?
C320 C319 H319 117.8 . . ?
C364 C363 C361 123.3(8) . . ?
C367 C363 C361 117.5(7) . . ?
C367 C363 C364 119.2(8) . . ?
N303 C307 N304 125.2(7) . . ?
N303 C307 C309 118.2(6) . . ?
N304 C307 C309 116.6(7) . . ?
C312 C313 H313 120.3 . . ?
C312 C313 C309 119.4(7) . . ?
C309 C313 H313 120.3 . . ?
C328 C327 C325 122.3(8) . . ?
C328 C327 C331 118.4(8) . . ?
C331 C327 C325 119.2(8) . . ?
C344 N314 C342 112.4(8) . . ?
C358 C357 C360 119.7(7) . . ?
C356 C357 C360 122.6(7) . . ?
C356 C357 C358 117.7(7) . . ?
N324 C368 H368 118.4 . . ?
N324 C368 C369 123.2(7) . . ?
C369 C368 H368 118.4 . . ?
C319 C320 H320 121.0 . . ?
C319 C320 C321 117.9(8) . . ?
C321 C320 H320 121.0 . . ?
C343 N316 C344 114.7(8) . . ?
N323 C365 H365 118.1 . . ?
N323 C365 C364 123.8(8) . . ?
C364 C365 H365 118.1 . . ?
N306 C318 H318 119.2 . . ?
N306 C318 C317 121.5(7) . . ?
C317 C318 H318 119.2 . . ?
N309 C324 N308 126.0(7) . . ?
N309 C324 C321 117.4(7) . . ?
N308 C324 C321 116.6(7) . . ?
N310 C326 C334 117.6(8) . . ?
N308 C326 N310 125.3(8) . . ?
N308 C326 C334 117.0(8) . . ?
C369 C370 C362 120.9(7) . . ?
C371 C370 C362 118.9(7) . . ?
C371 C370 C369 120.2(7) . . ?
N306 C314 H314 118.3 . . ?
N306 C314 C315 123.3(7) . . ?
C315 C314 H314 118.3 . . ?
C368 C369 C370 117.7(7) . . ?
C368 C369 H369 121.1 . . ?
C370 C369 H369 121.1 . . ?
C316 C315 H315 120.8 . . ?
C314 C315 C316 118.4(8) . . ?
C314 C315 H315 120.8 . . ?
C327 C328 H328 120.1 . . ?
C327 C328 C329 119.7(9) . . ?
C329 C328 H328 120.1 . . ?
C320 C321 C324 122.3(7) . . ?
C322 C321 C320 118.3(8) . . ?
C322 C321 C324 119.3(7) . . ?
C332 N312 Zn33 122.7(7) . . ?
C332 N312 C436 110.6(12) . . ?
C332 N312 Zn53 121.8(7) . . ?
C332 N312 Zn43 119.6(8) . . ?
C332 N312 C336 119.2(9) . . ?
N311 C330 H330 119.1 . . ?
N311 C330 C331 121.7(9) . . ?
C331 C330 H330 119.1 . . ?
N322 C361 N321 124.9(7) . . ?
N322 C361 C363 116.5(7) . . ?
N322 C361 I501 80.7(10) . 2_676 ?
N321 C361 C363 118.6(7) . . ?
N321 C361 I501 83.2(11) . 2_676 ?
C363 C361 I501 107.9(11) . 2_676 ?
N319 C359 H359 118.3 . . ?
N319 C359 C358 123.4(8) . . ?
C358 C359 H359 118.3 . . ?
C341 N313 Zn33 118.2(10) . . ?
C341 N313 C337 119.0(9) . . ?
C341 N313 Zn53 102.0(9) . . ?
C341 N313 Zn43 131.6(10) . . ?
C337 N313 Zn33 122.6(9) . . ?
C337 N313 Zn53 138.2(9) . . ?
C337 N313 Zn43 109.1(9) . . ?
C332 C333 H333 119.8 . . ?
C334 C333 H333 119.8 . . ?
C334 C333 C332 120.3(8) . . ?
C316 C317 H317 120.1 . . ?
C318 C317 C316 119.8(7) . . ?
C318 C317 H317 120.1 . . ?
N305 C312 C313 122.5(8) . . ?
N305 C312 H312 118.7 . . ?
C313 C312 H312 118.7 . . ?
C351 C352 C344 123.2(8) . . ?
C351 C352 C353 117.6(9) . . ?
C353 C352 C344 119.2(10) . . ?
N311 C329 C328 122.1(9) . . ?
N311 C329 H329 118.9 . . ?
C328 C329 H329 118.9 . . ?
C311 C310 H310 121.0 . . ?
C309 C310 H310 121.0 . . ?
C309 C310 C311 117.9(9) . . ?
N304 C308 C316 117.1(6) . . ?
N304 C308 N302 126.9(6) . . ?
N302 C308 C316 116.0(6) . . ?
N303 C306 N302 124.8(7) . . ?
N303 C306 C303 118.8(6) . . ?
N302 C306 C303 116.4(7) . . ?
C302 C303 C306 121.8(8) . . ?
C302 C303 C304 115.8(8) . . ?
C304 C303 C306 122.4(7) . . ?
N310 C325 N309 126.5(7) . . ?
N310 C325 C327 115.9(7) . . ?
N309 C325 C327 117.6(7) . . ?
N305 C311 C310 124.6(8) . . ?
N305 C311 H311 117.7 . . ?
C310 C311 H311 117.7 . . ?
C363 C364 C365 117.8(8) . . ?
C363 C364 H364 121.1 . . ?
C365 C364 H364 121.1 . . ?
C357 C358 H358 120.3 . . ?
C359 C358 C357 119.3(7) . . ?
C359 C358 H358 120.3 . . ?
C357 C356 H356 120.7 . . ?
C357 C356 C355 118.7(8) . . ?
C355 C356 H356 120.7 . . ?
C313 C309 C307 122.1(7) . . ?
C313 C309 C310 118.4(8) . . ?
C310 C309 C307 119.5(8) . . ?
N312 C332 C333 123.5(8) . . ?
N312 C332 H332 118.3 . . ?
C333 C332 H332 118.3 . . ?
N324 C372 H372 119.5 . . ?
N324 C372 C371 121.0(8) . . ?
C371 C372 H372 119.5 . . ?
N319 C355 C356 123.0(8) . . ?
N319 C355 H355 118.5 . . ?
C356 C355 H355 118.5 . . ?
C303 C302 H302 119.7 . . ?
C301 C302 C303 120.6(9) . . ?
C301 C302 H302 119.7 . . ?
C333 C334 C326 123.8(8) . . ?
C333 C334 C435 112.7(12) . . ?
C333 C334 C335 115.2(10) . . ?
C435 C334 C326 115.4(12) . . ?
C335 C334 C326 119.6(9) . . ?
N314 C344 C352 116.5(8) . . ?
N316 C344 N314 126.5(8) . . ?
N316 C344 C352 116.9(7) . . ?
C363 C367 H367 120.6 . . ?
C363 C367 C366 118.9(9) . . ?
C366 C367 H367 120.6 . . ?
C340 C339 C342 121.7(9) . . ?
C340 C339 C338 119.9(9) . . ?
C338 C339 C342 118.4(10) . . ?
N315 C342 N314 125.8(7) . . ?
N315 C342 C339 118.4(8) . . ?
N314 C342 C339 115.7(8) . . ?
N301 C301 C302 123.9(9) . . ?
N301 C301 H301 118.0 . . ?
C302 C301 H301 118.0 . . ?
N315 C343 C345 116.4(8) . . ?
N316 C343 N315 126.2(9) . . ?
N316 C343 C345 117.4(8) . . ?
C327 C331 H331 120.6 . . ?
C330 C331 C327 118.8(9) . . ?
C330 C331 H331 120.6 . . ?
C370 C371 C372 118.7(8) . . ?
C370 C371 H371 120.7 . . ?
C372 C371 H371 120.7 . . ?
C339 C340 H340 120.7 . . ?
C339 C340 C341 118.7(11) . . ?
C341 C340 H340 120.7 . . ?
C352 C351 H351 119.8 . . ?
C352 C351 C350 120.3(8) . . ?
C350 C351 H351 119.8 . . ?
C321 C322 H322 120.6 . . ?
C323 C322 C321 118.8(8) . . ?
C323 C322 H322 120.6 . . ?
N323 C366 C367 121.3(10) . . ?
N323 C366 H366 119.3 . . ?
C367 C366 H366 119.3 . . ?
N307 C323 C322 123.6(8) . . ?
N307 C323 H323 118.2 . . ?
C322 C323 H323 118.2 . . ?
C346 C345 C343 123.4(9) . . ?
C346 C345 C439 109.9(15) . . ?
C346 C345 C349 115.7(11) . . ?
C439 C345 C343 122.5(13) . . ?
C349 C345 C343 120.1(11) . . ?
C339 C338 H338 120.0 . . ?
C337 C338 C339 120.1(13) . . ?
C337 C338 H338 120.0 . . ?
C12A C7A C8A 120.0 . . ?
C12A C7A C4A 119.7(7) . . ?
C8A C7A C4A 120.3(7) . . ?
C7A C12A C11A 120.0 . . ?
C7A C12A C15A 121.0(9) . . ?
C11A C12A C15A 119.0(9) . . ?
C12A C11A H11A 120.0 . . ?
C10A C11A C12A 120.0 . . ?
C10A C11A H11A 120.0 . . ?
C11A C10A H10A 120.0 . . ?
C11A C10A C9A 120.0 . . ?
C9A C10A H10A 120.0 . . ?
C10A C9A H9A 120.0 . . ?
C8A C9A C10A 120.0 . . ?
C8A C9A H9A 120.0 . . ?
C7A C8A C13A 120.9(9) . . ?
C9A C8A C7A 120.0 . . ?
C9A C8A C13A 119.0(9) . . ?
N301 C305 H305 118.4 . . ?
C304 C305 N301 123.1(10) . . ?
C304 C305 H305 118.4 . . ?
C303 C304 H304 119.7 . . ?
C305 C304 C303 120.6(9) . . ?
C305 C304 H304 119.7 . . ?
N318 C350 C351 123.5(10) . . ?
N318 C350 H350 118.3 . . ?
C351 C350 H350 118.3 . . ?
N313 C341 C340 121.3(12) . . ?
N313 C341 H341 119.3 . . ?
C340 C341 H341 119.3 . . ?
N313 C337 H337 119.5 . . ?
C338 C337 N313 121.0(13) . . ?
C338 C337 H337 119.5 . . ?
C345 C346 H346 119.2 . . ?
C347 C346 C345 121.6(10) . . ?
C347 C346 H346 119.2 . . ?
C5A C4A C7A 119.9(6) . . ?
C5A C4A C3A 120.0 . . ?
C3A C4A C7A 119.8(6) . . ?
C4A C5A C14A 118.8(7) . . ?
C6A C5A C4A 120.0 . . ?
C6A C5A C14A 121.2(7) . . ?
C5A C6A H6A 120.0 . . ?
C1A C6A C5A 120.0 . . ?
C1A C6A H6A 120.0 . . ?
C6A C1A H1A 120.0 . . ?
C6A C1A C2A 120.0 . . ?
C2A C1A H1A 120.0 . . ?
C1A C2A H2A 120.0 . . ?
C3A C2A C1A 120.0 . . ?
C3A C2A H2A 120.0 . . ?
C4A C3A C16A 122.0(8) . . ?
C2A C3A C4A 120.0 . . ?
C2A C3A C16A 117.8(8) . . ?
N317 C347 C346 122.9(10) . . ?
N317 C347 H347 118.5 . . ?
C346 C347 H347 118.5 . . ?
C352 C353 H353 120.4 . . ?
C354 C353 C352 119.1(12) . . ?
C354 C353 H353 120.4 . . ?
C5A C14A H14F 108.8 . . ?
C5A C14A H14G 108.8 . . ?
H14F C14A H14G 107.6 . . ?
O1A C14A C5A 114.0(13) . . ?
O1A C14A H14F 108.8 . . ?
O1A C14A H14G 108.8 . . ?
N317 C438 H438 118.5 . . ?
N317 C438 C439 123(2) . . ?
C439 C438 H438 118.5 . . ?
C334 C435 H435 123.5 . . ?
C436 C435 C334 113(2) . . ?
C436 C435 H435 123.5 . . ?
N318 C354 H354 118.5 . . ?
C353 C354 N318 123.1(11) . . ?
C353 C354 H354 118.5 . . ?
C3A C16A H16F 109.5 . . ?
C3A C16A H16G 109.5 . . ?
C3A C16A H16H 109.5 . . ?
H16F C16A H16G 109.5 . . ?
H16F C16A H16H 109.5 . . ?
H16G C16A H16H 109.5 . . ?
N312 C436 H436 118.3 . . ?
C435 C436 N312 123(2) . . ?
C435 C436 H436 118.3 . . ?
C345 C439 H439 120.9 . . ?
C438 C439 C345 118(2) . . ?
C438 C439 H439 120.9 . . ?
C14A O1A H1AA 109.5 . . ?
C12A C15A H15D 109.5 . . ?
C12A C15A H15E 109.5 . . ?
C12A C15A H15F 109.5 . . ?
H15D C15A H15E 109.5 . . ?
H15D C15A H15F 109.5 . . ?
H15E C15A H15F 109.5 . . ?
C8A C13A H13D 109.5 . . ?
C8A C13A H13E 109.5 . . ?
C8A C13A H13F 109.5 . . ?
H13D C13A H13E 109.5 . . ?
H13D C13A H13F 109.5 . . ?
H13E C13A H13F 109.5 . . ?
N312 Zn53 N313 91.7(6) . . ?
N312 Zn53 I505 96.7(7) . . ?
N312 Zn53 I506 116.1(6) . . ?
N313 Zn53 I505 93.4(6) . . ?
N313 Zn53 I506 123.0(7) . . ?
I505 Zn53 I506 127.6(7) . . ?
N312 Zn43 N313 99.6(8) . . ?
N312 Zn43 I405 111.7(6) . . ?
N312 Zn43 I406 100.4(6) . . ?
N313 Zn43 I405 115.4(7) . . ?
N313 Zn43 I406 100.2(6) . . ?
I405 Zn43 I406 125.6(7) . . ?
N307 Zn42 N306 103.5(7) . . ?
N307 Zn42 I403 112.8(10) . . ?
N307 Zn42 I404 103.6(9) . . ?
N306 Zn42 I403 103.8(8) . . ?
N306 Zn42 I404 103.9(9) . . ?
I404 Zn42 I403 126.7(7) . . ?
N323 Zn34 N317 104.5(4) 1_445 . ?
N323 Zn34 I308 107.5(4) 1_445 . ?
N323 Zn34 I307 107.2(3) 1_445 . ?
N317 Zn34 I308 107.0(3) . . ?
N317 Zn34 I307 102.3(3) . . ?
I308 Zn34 I307 126.4(3) . . ?
H13A C13B H13B 109.5 . . ?
H13A C13B H13C 109.5 . . ?
H13B C13B H13C 109.5 . . ?
C8B C13B H13A 109.5 . . ?
C8B C13B H13B 109.5 . . ?
C8B C13B H13C 109.5 . . ?
C5B C4B C3B 120.0 . . ?
C5B C4B C7B 123.5(11) . . ?
C3B C4B C7B 116.4(11) . . ?
C4B C5B C6B 120.0 . . ?
C4B C5B C14B 119.6(13) . . ?
C6B C5B C14B 120.0(13) . . ?
C5B C6B H6B 120.0 . . ?
C1B C6B C5B 120.0 . . ?
C1B C6B H6B 120.0 . . ?
C6B C1B H1B 120.0 . . ?
C6B C1B C2B 120.0 . . ?
C2B C1B H1B 120.0 . . ?
C1B C2B H2B 120.0 . . ?
C1B C2B C3B 120.0 . . ?
C3B C2B H2B 120.0 . . ?
C4B C3B C16B 121.5(12) . . ?
C2B C3B C4B 120.0 . . ?
C2B C3B C16B 118.5(12) . . ?
C12B C7B C4B 119.4(11) . . ?
C12B C7B C8B 120.0 . . ?
C8B C7B C4B 120.5(11) . . ?
C7B C12B C15B 119.2(15) . . ?
C11B C12B C7B 120.0 . . ?
C11B C12B C15B 120.8(15) . . ?
C12B C11B H11B 120.0 . . ?
C12B C11B C10B 120.0 . . ?
C10B C11B H11B 120.0 . . ?
C11B C10B H10B 120.0 . . ?
C11B C10B C9B 120.0 . . ?
C9B C10B H10B 120.0 . . ?
C10B C9B H9B 120.0 . . ?
C8B C9B C10B 120.0 . . ?
C8B C9B H9B 120.0 . . ?
C7B C8B C13B 118.8(14) . . ?
C9B C8B C13B 121.2(14) . . ?
C9B C8B C7B 120.0 . . ?
C3B C16B H16C 109.5 . . ?
C3B C16B H16D 109.5 . . ?
C3B C16B H16E 109.5 . . ?
C3B C16B H16A 105.5 . . ?
C3B C16B H16B 105.5 . . ?
H16C C16B H16D 109.5 . . ?
H16C C16B H16E 109.5 . . ?
H16D C16B H16E 109.5 . . ?
H16A C16B H16B 106.1 . . ?
O2B C16B C3B 127(3) . . ?
O2B C16B H16A 105.5 . . ?
O2B C16B H16B 105.5 . . ?
C5B C14B H14C 109.5 . . ?
C5B C14B H14B 109.5 . . ?
C5B C14B H14A 109.5 . . ?
C5B C14B H14E 110.5 . . ?
C5B C14B H14D 110.5 . . ?
H14C C14B H14B 109.5 . . ?
H14C C14B H14A 109.5 . . ?
H14B C14B H14A 109.5 . . ?
H14E C14B H14D 108.7 . . ?
O1B C14B C5B 106(3) . . ?
O1B C14B H14E 110.5 . . ?
O1B C14B H14D 110.5 . . ?
C12B C15B H15A 109.5 . . ?
C12B C15B H15B 109.5 . . ?
C12B C15B H15C 109.5 . . ?
H15A C15B H15B 109.5 . . ?
H15A C15B H15C 109.5 . . ?
H15B C15B H15C 109.5 . . ?
C16B O2B H2BA 109.5 . . ?
N305 Zn36 N324 97.7(3) 1_676 . ?
N305 Zn36 I312 105.9(2) 1_676 . ?
N305 Zn36 I311 109.3(2) 1_676 . ?
N324 Zn36 I312 109.2(2) . . ?
N324 Zn36 I311 104.8(3) . . ?
I312 Zn36 I311 126.31(15) . . ?
H82A C822 H82B 108.3 . . ?
C823 C822 H82A 109.9 . . ?
C823 C822 H82B 109.9 . . ?
C823 C822 C821 109(2) . . ?
C821 C822 H82A 109.9 . . ?
C821 C822 H82B 109.9 . . ?
C822 C823 H82C 109.3 . . ?
C822 C823 H82D 109.3 . . ?
C822 C823 C824 111.6(18) . . ?
H82C C823 H82D 108.0 . . ?
C824 C823 H82C 109.3 . . ?
C824 C823 H82D 109.3 . . ?
C823 C824 H82E 109.0 . . ?
C823 C824 H82F 109.0 . . ?
H82E C824 H82F 107.8 . . ?
C819 C824 C823 112.8(19) . . ?
C819 C824 H82E 109.0 . . ?
C819 C824 H82F 109.0 . . ?
C824 C819 H81A 109.0 . . ?
C824 C819 H81B 109.0 . . ?
C824 C819 C820 112.9(19) . . ?
H81A C819 H81B 107.8 . . ?
C820 C819 H81A 109.0 . . ?
C820 C819 H81B 109.0 . . ?
C819 C820 H82G 109.0 . . ?
C819 C820 H82H 109.0 . . ?
C819 C820 C821 113.0(18) . . ?
H82G C820 H82H 107.8 . . ?
C821 C820 H82G 109.0 . . ?
C821 C820 H82H 109.0 . . ?
C822 C821 H82I 109.2 . . ?
C822 C821 H82J 109.2 . . ?
C820 C821 C822 111.9(18) . . ?
C820 C821 H82I 109.2 . . ?
C820 C821 H82J 109.2 . . ?
H82I C821 H82J 107.9 . . ?
N307 Zn52 I503 88.0(18) . . ?
N307 Zn52 I504 121(3) . . ?
N306 Zn52 N307 87.6(17) . . ?
N306 Zn52 I503 95.5(17) . . ?
N306 Zn52 I504 134(3) . . ?
I503 Zn52 I504 119(2) . . ?
C14B O1B H1BA 109.5 . . ?
H80A C809 H80B 108.4 . . ?
C810 C809 H80A 110.0 . . ?
C810 C809 H80B 110.0 . . ?
C808 C809 H80A 110.0 . . ?
C808 C809 H80B 110.0 . . ?
C808 C809 C810 108(2) . . ?
C809 C810 H81C 109.3 . . ?
C809 C810 H81D 109.3 . . ?
H81C C810 H81D 108.0 . . ?
C811 C810 C809 112(2) . . ?
C811 C810 H81C 109.3 . . ?
C811 C810 H81D 109.3 . . ?
C810 C811 H81E 109.2 . . ?
C810 C811 H81F 109.2 . . ?
C810 C811 C812 112(2) . . ?
H81E C811 H81F 107.9 . . ?
C812 C811 H81E 109.2 . . ?
C812 C811 H81F 109.2 . . ?
C811 C812 H81G 109.1 . . ?
C811 C812 H81H 109.1 . . ?
H81G C812 H81H 107.9 . . ?
C807 C812 C811 112(2) . . ?
C807 C812 H81G 109.1 . . ?
C807 C812 H81H 109.1 . . ?
C812 C807 H80C 108.4 . . ?
C812 C807 H80D 108.4 . . ?
H80C C807 H80D 107.4 . . ?
C808 C807 C812 116(2) . . ?
C808 C807 H80C 108.4 . . ?
C808 C807 H80D 108.4 . . ?
C809 C808 H80E 109.1 . . ?
C809 C808 H80F 109.1 . . ?
C807 C808 C809 112(2) . . ?
C807 C808 H80E 109.1 . . ?
C807 C808 H80F 109.1 . . ?
H80E C808 H80F 107.8 . . ?
H82K C825 H82L 108.0 . . ?
C826 C825 H82K 109.5 . . ?
C826 C825 H82L 109.5 . . ?
C826 C825 C830 111(2) . . ?
C830 C825 H82K 109.5 . . ?
C830 C825 H82L 109.5 . . ?
C825 C826 H82M 108.6 . . ?
C825 C826 H82N 108.6 . . ?
H82M C826 H82N 107.6 . . ?
C827 C826 C825 115(2) . . ?
C827 C826 H82M 108.6 . . ?
C827 C826 H82N 108.6 . . ?
C826 C827 H82O 107.9 . . ?
C826 C827 H82P 107.9 . . ?
H82O C827 H82P 107.2 . . ?
C828 C827 C826 118(2) . . ?
C828 C827 H82O 107.9 . . ?
C828 C827 H82P 107.9 . . ?
C827 C828 H82Q 108.7 . . ?
C827 C828 H82R 108.7 . . ?
C827 C828 C829 114(2) . . ?
H82Q C828 H82R 107.6 . . ?
C829 C828 H82Q 108.7 . . ?
C829 C828 H82R 108.7 . . ?
C828 C829 H82S 109.4 . . ?
C828 C829 H82T 109.4 . . ?
C828 C829 C830 111.3(19) . . ?
H82S C829 H82T 108.0 . . ?
C830 C829 H82S 109.4 . . ?
C830 C829 H82T 109.4 . . ?
C825 C830 H83A 108.5 . . ?
C825 C830 H83B 108.5 . . ?
C829 C830 C825 115(2) . . ?
C829 C830 H83A 108.5 . . ?
C829 C830 H83B 108.5 . . ?
H83A C830 H83B 107.5 . . ?
N305 Zn46 I412 101.1(5) 1_676 . ?
N305 Zn46 I411 104.8(7) 1_676 . ?
N324 Zn46 N305 98.5(6) . 1_676 ?
N324 Zn46 I412 105.9(6) . . ?
N324 Zn46 I411 107.1(6) . . ?
I411 Zn46 I412 133.9(7) . . ?
N311 Zn41 I401 109.2(8) 1_545 . ?
N311 Zn41 I402 101.4(7) 1_545 . ?
N301 Zn41 N311 102.9(8) . 1_545 ?
N301 Zn41 I401 116.1(8) . . ?
N301 Zn41 I402 102.0(9) . . ?
I402 Zn41 I401 122.7(8) . . ?
N311 Zn51 I502 108(4) . . ?
N311 Zn51 I501 123(4) . . ?
I501 Zn51 I502 121(4) . . ?
H84A C840 H84B 108.2 . . ?
C841 C840 H84A 109.7 . . ?
C841 C840 H84B 109.7 . . ?
C839 C840 H84A 109.7 . . ?
C839 C840 H84B 109.7 . . ?
C839 C840 C841 110(3) . . ?
C840 C841 H84C 110.0 . . ?
C840 C841 H84D 110.0 . . ?
H84C C841 H84D 108.4 . . ?
C842 C841 C840 108(2) . . ?
C842 C841 H84C 110.0 . . ?
C842 C841 H84D 110.0 . . ?
C841 C842 H84E 110.1 . . ?
C841 C842 H84F 110.1 . . ?
H84E C842 H84F 108.4 . . ?
C837 C842 C841 108(2) . . ?
C837 C842 H84E 110.1 . . ?
C837 C842 H84F 110.1 . . ?
C842 C837 H83C 109.7 . . ?
C842 C837 H83D 109.7 . . ?
H83C C837 H83D 108.2 . . ?
C838 C837 C842 110(2) . . ?
C838 C837 H83C 109.7 . . ?
C838 C837 H83D 109.7 . . ?
C837 C838 H83E 109.5 . . ?
C837 C838 H83F 109.5 . . ?
H83E C838 H83F 108.1 . . ?
C839 C838 C837 111(3) . . ?
C839 C838 H83E 109.5 . . ?
C839 C838 H83F 109.5 . . ?
C840 C839 C838 110(2) . . ?
C840 C839 H83G 109.7 . . ?
C840 C839 H83H 109.7 . . ?
C838 C839 H83G 109.7 . . ?
C838 C839 H83H 109.7 . . ?
H83G C839 H83H 108.2 . . ?
H81I C816 H81J 107.7 . . ?
C817 C816 H81I 108.8 . . ?
C817 C816 H81J 108.8 . . ?
C817 C816 C815 114(2) . . ?
C815 C816 H81I 108.8 . . ?
C815 C816 H81J 108.8 . . ?
C816 C817 H81K 108.0 . . ?
C816 C817 H81L 108.0 . . ?
H81K C817 H81L 107.2 . . ?
C818 C817 C816 117(2) . . ?
C818 C817 H81K 108.0 . . ?
C818 C817 H81L 108.0 . . ?
C817 C818 H81M 109.0 . . ?
C817 C818 H81N 109.0 . . ?
C817 C818 C813 113.0(19) . . ?
H81M C818 H81N 107.8 . . ?
C813 C818 H81M 109.0 . . ?
C813 C818 H81N 109.0 . . ?
C818 C813 H81O 109.6 . . ?
C818 C813 H81P 109.6 . . ?
C818 C813 C814 110(2) . . ?
H81O C813 H81P 108.2 . . ?
C814 C813 H81O 109.6 . . ?
C814 C813 H81P 109.6 . . ?
C813 C814 H81Q 109.8 . . ?
C813 C814 H81R 109.8 . . ?
H81Q C814 H81R 108.2 . . ?
C815 C814 C813 110(2) . . ?
C815 C814 H81Q 109.8 . . ?
C815 C814 H81R 109.8 . . ?
C816 C815 C814 112(2) . . ?
C816 C815 H81S 109.3 . . ?
C816 C815 H81T 109.3 . . ?
C814 C815 H81S 109.3 . . ?
C814 C815 H81T 109.3 . . ?
H81S C815 H81T 107.9 . . ?
N319 Zn45 I410 101.4(6) . . ?
N319 Zn45 I409 112.4(7) . . ?
N318 Zn45 N319 102.6(7) . . ?
N318 Zn45 I410 102.2(6) . . ?
N318 Zn45 I409 111.9(7) . . ?
I409 Zn45 I410 123.7(7) . . ?
N319 Zn55 N318 95(3) . . ?
N319 Zn55 I509 101(4) . . ?
N319 Zn55 I510 116(4) . . ?
N318 Zn55 I509 99(3) . . ?
N318 Zn55 I510 99(3) . . ?
I510 Zn55 I509 137(4) . . ?
N318 Zn65 N319 72.9(15) . . ?
I609 Zn65 N319 130(3) . . ?
I609 Zn65 N318 132(3) . . ?
I609 Zn65 I610 125(3) . . ?
I610 Zn65 N319 84(2) . . ?
I610 Zn65 N318 94.7(19) . . ?
H83I C832 H83J 108.2 . . ?
C833 C832 H83I 109.7 . . ?
C833 C832 H83J 109.7 . . ?
C833 C832 C831 110(3) . . ?
C831 C832 H83I 109.7 . . ?
C831 C832 H83J 109.7 . . ?
C832 C833 H83K 109.7 . . ?
C832 C833 H83L 109.7 . . ?
C832 C833 C834 110(2) . . ?
H83K C833 H83L 108.2 . . ?
C834 C833 H83K 109.7 . . ?
C834 C833 H83L 109.7 . . ?
C833 C834 H83M 109.8 . . ?
C833 C834 H83N 109.8 . . ?
H83M C834 H83N 108.3 . . ?
C835 C834 C833 109(2) . . ?
C835 C834 H83M 109.8 . . ?
C835 C834 H83N 109.8 . . ?
C834 C835 H83O 109.8 . . ?
C834 C835 H83P 109.8 . . ?
H83O C835 H83P 108.2 . . ?
C836 C835 C834 109(3) . . ?
C836 C835 H83O 109.8 . . ?
C836 C835 H83P 109.8 . . ?
C835 C836 H83Q 109.4 . . ?
C835 C836 H83R 109.4 . . ?
C835 C836 C831 111(3) . . ?
H83Q C836 H83R 108.0 . . ?
C831 C836 H83Q 109.4 . . ?
C831 C836 H83R 109.4 . . ?
C832 C831 C836 110(2) . . ?
C832 C831 H83S 109.7 . . ?
C832 C831 H83T 109.7 . . ?
C836 C831 H83S 109.7 . . ?
C836 C831 H83T 109.7 . . ?
H83S C831 H83T 108.2 . . ?
H80G C804 H80H 108.1 . . ?
C805 C804 H80G 109.6 . . ?
C805 C804 H80H 109.6 . . ?
C805 C804 C803 110(2) . . ?
C803 C804 H80G 109.6 . . ?
C803 C804 H80H 109.6 . . ?
C804 C805 H80I 109.3 . . ?
C804 C805 H80J 109.3 . . ?
C804 C805 C806 112(2) . . ?
H80I C805 H80J 107.9 . . ?
C806 C805 H80I 109.3 . . ?
C806 C805 H80J 109.3 . . ?
C805 C806 H80K 109.5 . . ?
C805 C806 H80L 109.5 . . ?
H80K C806 H80L 108.1 . . ?
C801 C806 C805 111(2) . . ?
C801 C806 H80K 109.5 . . ?
C801 C806 H80L 109.5 . . ?
C806 C801 H80M 109.3 . . ?
C806 C801 H80N 109.3 . . ?
C806 C801 C802 112(2) . . ?
H80M C801 H80N 107.9 . . ?
C802 C801 H80M 109.3 . . ?
C802 C801 H80N 109.3 . . ?
C801 C802 H80O 108.4 . . ?
C801 C802 H80P 108.4 . . ?
H80O C802 H80P 107.5 . . ?
C803 C802 C801 115(2) . . ?
C803 C802 H80O 108.4 . . ?
C803 C802 H80P 108.4 . . ?
C804 C803 H80Q 108.9 . . ?
C804 C803 H80R 108.9 . . ?
C802 C803 C804 113(2) . . ?
C802 C803 H80Q 108.9 . . ?
C802 C803 H80R 108.9 . . ?
H80Q C803 H80R 107.7 . . ?
N312 C336 H336 121.0 . . ?
C335 C336 N312 117.9(11) . . ?
C335 C336 H336 121.0 . . ?
C334 C335 H335 119.3 . . ?
C336 C335 C334 121.5(11) . . ?
C336 C335 H335 119.3 . . ?
C345 C349 H349 121.7 . . ?
C348 C349 C345 116.6(15) . . ?
C348 C349 H349 121.7 . . ?
N317 C348 C349 123.4(15) . . ?
N317 C348 H348 118.3 . . ?
C349 C348 H348 118.3 . . ?

loop_
_geom_bond_atom_site_label_1
_geom_bond_atom_site_label_2
_geom_bond_distance
_geom_bond_site_symmetry_2
_geom_bond_publ_flag
I304 Zn32 2.577(7) . ?
I408 Zn44 2.534(15) . ?
I407 Zn44 2.379(17) . ?
I303 Zn32 2.520(7) . ?
I301 Zn31 2.540(9) . ?
I309 Zn35 2.523(7) . ?
I302 Zn31 2.542(8) . ?
I306 Zn33 2.498(10) . ?
Zn32 N307 2.062(8) . ?
Zn32 N306 2.055(8) . ?
Zn35 N319 2.066(10) . ?
Zn35 N318 2.058(11) . ?
Zn35 I310 2.547(7) . ?
Zn44 N323 2.110(16) 1_445 ?
Zn44 N317 2.005(17) . ?
Zn31 N311 2.054(10) 1_545 ?
Zn31 N301 2.079(12) . ?
I305 Zn33 2.515(12) . ?
Zn33 N312 2.121(15) . ?
Zn33 N313 2.064(16) . ?
N311 C330 1.344(13) . ?
N311 C329 1.327(13) . ?
N311 Zn41 2.155(19) 1_565 ?
N311 Zn51 2.03(8) . ?
N307 C319 1.333(11) . ?
N307 C323 1.334(12) . ?
N307 Zn42 2.015(19) . ?
N307 Zn52 2.39(6) . ?
N322 C362 1.343(10) . ?
N322 C361 1.320(10) . ?
N321 C360 1.335(10) . ?
N321 C361 1.348(10) . ?
N303 C307 1.321(10) . ?
N303 C306 1.331(10) . ?
N306 C318 1.333(10) . ?
N306 C314 1.340(11) . ?
N306 Zn42 2.070(17) . ?
N306 Zn52 2.24(6) . ?
N323 C365 1.308(13) . ?
N323 C366 1.325(13) . ?
N323 Zn34 2.068(9) 1_665 ?
N304 C307 1.340(9) . ?
N304 C308 1.319(10) . ?
N305 C312 1.355(10) . ?
N305 C311 1.306(12) . ?
N305 Zn36 2.069(7) 1_434 ?
N320 C362 1.324(10) . ?
N320 C360 1.323(10) . ?
N319 C359 1.324(11) . ?
N319 C355 1.333(12) . ?
N319 Zn45 2.093(17) . ?
N319 Zn55 2.02(10) . ?
N319 Zn65 2.87(8) . ?
N310 C326 1.359(12) . ?
N310 C325 1.327(11) . ?
N309 C324 1.339(11) . ?
N309 C325 1.329(11) . ?
N324 C368 1.331(10) . ?
N324 C372 1.341(12) . ?
N324 Zn36 2.087(7) . ?
N324 Zn46 2.042(15) . ?
N308 C324 1.339(11) . ?
N308 C326 1.322(12) . ?
N315 C342 1.298(11) . ?
N315 C343 1.336(11) . ?
C316 C315 1.384(11) . ?
C316 C317 1.380(11) . ?
C316 C308 1.483(10) . ?
N302 C308 1.337(10) . ?
N302 C306 1.370(10) . ?
N318 C350 1.296(12) . ?
N318 C354 1.361(15) . ?
N318 Zn45 2.085(17) . ?
N318 Zn55 2.37(8) . ?
N318 Zn65 2.61(7) . ?
N301 C301 1.343(14) . ?
N301 C305 1.362(15) . ?
N301 Zn41 1.98(2) . ?
C362 C370 1.502(10) . ?
C360 C357 1.491(10) . ?
N317 C347 1.303(14) . ?
N317 C438 1.32(2) . ?
N317 Zn34 2.094(10) . ?
N317 C348 1.334(18) . ?
C319 H319 0.9500 . ?
C319 C320 1.363(12) . ?
C363 C361 1.492(11) . ?
C363 C364 1.379(12) . ?
C363 C367 1.367(13) . ?
C307 C309 1.498(11) . ?
C313 H313 0.9500 . ?
C313 C312 1.371(12) . ?
C313 C309 1.381(12) . ?
C327 C328 1.370(12) . ?
C327 C325 1.488(11) . ?
C327 C331 1.400(13) . ?
N314 C344 1.328(11) . ?
N314 C342 1.377(12) . ?
C357 C358 1.403(11) . ?
C357 C356 1.382(11) . ?
C368 H368 0.9500 . ?
C368 C369 1.370(11) . ?
C320 H320 0.9500 . ?
C320 C321 1.392(11) . ?
N316 C344 1.317(12) . ?
N316 C343 1.307(12) . ?
C365 H365 0.9500 . ?
C365 C364 1.393(12) . ?
C318 H318 0.9500 . ?
C318 C317 1.377(10) . ?
C324 C321 1.499(11) . ?
C326 C334 1.466(13) . ?
C370 C369 1.385(12) . ?
C370 C371 1.364(12) . ?
C314 H314 0.9500 . ?
C314 C315 1.364(11) . ?
C369 H369 0.9500 . ?
C315 H315 0.9500 . ?
C328 H328 0.9500 . ?
C328 C329 1.393(12) . ?
C321 C322 1.388(13) . ?
N312 C332 1.287(12) . ?
N312 C436 1.44(2) . ?
N312 Zn53 2.152(16) . ?
N312 Zn43 2.063(17) . ?
N312 C336 1.381(15) . ?
C330 H330 0.9500 . ?
C330 C331 1.397(14) . ?
C361 I501 2.49(4) 2_676 ?
C359 H359 0.9500 . ?
C359 C358 1.370(12) . ?
N313 C341 1.349(18) . ?
N313 C337 1.363(18) . ?
N313 Zn53 2.288(17) . ?
N313 Zn43 2.109(18) . ?
C333 H333 0.9500 . ?
C333 C332 1.388(13) . ?
C333 C334 1.341(13) . ?
C317 H317 0.9500 . ?
C312 H312 0.9500 . ?
C352 C344 1.506(13) . ?
C352 C351 1.342(14) . ?
C352 C353 1.377(15) . ?
C329 H329 0.9500 . ?
C310 H310 0.9500 . ?
C310 C311 1.384(14) . ?
C310 C309 1.383(11) . ?
C306 C303 1.465(12) . ?
C303 C302 1.382(12) . ?
C303 C304 1.399(13) . ?
C311 H311 0.9500 . ?
C364 H364 0.9500 . ?
C358 H358 0.9500 . ?
C356 H356 0.9500 . ?
C356 C355 1.398(13) . ?
C332 H332 0.9500 . ?
C372 H372 0.9500 . ?
C372 C371 1.398(13) . ?
C355 H355 0.9500 . ?
C302 H302 0.9500 . ?
C302 C301 1.350(13) . ?
C334 C435 1.45(2) . ?
C334 C335 1.436(15) . ?
C367 H367 0.9500 . ?
C367 C366 1.417(14) . ?
C339 C342 1.491(11) . ?
C339 C340 1.360(15) . ?
C339 C338 1.378(16) . ?
C301 H301 0.9500 . ?
C343 C345 1.486(14) . ?
C331 H331 0.9500 . ?
C371 H371 0.9500 . ?
C340 H340 0.9500 . ?
C340 C341 1.398(14) . ?
C351 H351 0.9500 . ?
C351 C350 1.367(15) . ?
C322 H322 0.9500 . ?
C322 C323 1.362(13) . ?
C366 H366 0.9500 . ?
C323 H323 0.9500 . ?
C345 C346 1.380(16) . ?
C345 C439 1.44(2) . ?
C345 C349 1.453(17) . ?
C338 H338 0.9500 . ?
C338 C337 1.359(16) . ?
C7A C12A 1.3900 . ?
C7A C8A 1.3900 . ?
C7A C4A 1.526(10) . ?
C12A C11A 1.3900 . ?
C12A C15A 1.513(19) . ?
C11A H11A 0.9500 . ?
C11A C10A 1.3900 . ?
C10A H10A 0.9500 . ?
C10A C9A 1.3900 . ?
C9A H9A 0.9500 . ?
C9A C8A 1.3900 . ?
C8A C13A 1.502(16) . ?
C305 H305 0.9500 . ?
C305 C304 1.346(14) . ?
C304 H304 0.9500 . ?
C350 H350 0.9500 . ?
C341 H341 0.9500 . ?
C337 H337 0.9500 . ?
C346 H346 0.9500 . ?
C346 C347 1.342(16) . ?
C4A C5A 1.3900 . ?
C4A C3A 1.3900 . ?
C5A C6A 1.3900 . ?
C5A C14A 1.467(13) . ?
C6A H6A 0.9500 . ?
C6A C1A 1.3900 . ?
C1A H1A 0.9500 . ?
C1A C2A 1.3900 . ?
C2A H2A 0.9500 . ?
C2A C3A 1.3900 . ?
C3A C16A 1.561(16) . ?
C347 H347 0.9500 . ?
C353 H353 0.9500 . ?
C353 C354 1.345(19) . ?
C14A H14F 0.9900 . ?
C14A H14G 0.9900 . ?
C14A O1A 1.309(19) . ?
C438 H438 0.9500 . ?
C438 C439 1.37(2) . ?
C435 H435 0.9500 . ?
C435 C436 1.40(3) . ?
C354 H354 0.9500 . ?
C16A H16F 0.9800 . ?
C16A H16G 0.9800 . ?
C16A H16H 0.9800 . ?
C436 H436 0.9500 . ?
C439 H439 0.9500 . ?
O1A H1AA 0.8400 . ?
C15A H15D 0.9800 . ?
C15A H15E 0.9800 . ?
C15A H15F 0.9800 . ?
C13A H13D 0.9800 . ?
C13A H13E 0.9800 . ?
C13A H13F 0.9800 . ?
I505 Zn53 2.487(17) . ?
Zn53 I506 2.520(16) . ?
I405 Zn43 2.514(14) . ?
I406 Zn43 2.557(14) . ?
I403 Zn42 2.57(2) . ?
Zn42 I404 2.43(2) . ?
I308 Zn34 2.545(6) . ?
Zn34 I307 2.629(8) . ?
C13B H13A 0.9800 . ?
C13B H13B 0.9800 . ?
C13B H13C 0.9800 . ?
C13B C8B 1.52(4) . ?
C4B C5B 1.3900 . ?
C4B C3B 1.3900 . ?
C4B C7B 1.461(14) . ?
C5B C6B 1.3900 . ?
C5B C14B 1.53(3) . ?
C6B H6B 0.9500 . ?
C6B C1B 1.3900 . ?
C1B H1B 0.9500 . ?
C1B C2B 1.3900 . ?
C2B H2B 0.9500 . ?
C2B C3B 1.3900 . ?
C3B C16B 1.55(2) . ?
C7B C12B 1.3900 . ?
C7B C8B 1.3900 . ?
C12B C11B 1.3900 . ?
C12B C15B 1.53(2) . ?
C11B H11B 0.9500 . ?
C11B C10B 1.3900 . ?
C10B H10B 0.9500 . ?
C10B C9B 1.3900 . ?
C9B H9B 0.9500 . ?
C9B C8B 1.3900 . ?
C16B H16C 0.9800 . ?
C16B H16D 0.9800 . ?
C16B H16E 0.9800 . ?
C16B H16A 0.9900 . ?
C16B H16B 0.9900 . ?
C16B O2B 1.34(4) . ?
C14B H14C 0.9800 . ?
C14B H14B 0.9800 . ?
C14B H14A 0.9800 . ?
C14B H14E 0.9900 . ?
C14B H14D 0.9900 . ?
C14B O1B 1.44(3) . ?
C15B H15A 0.9800 . ?
C15B H15B 0.9800 . ?
C15B H15C 0.9800 . ?
O2B H2BA 0.8400 . ?
Zn36 I312 2.499(4) . ?
Zn36 I311 2.569(4) . ?
C822 H82A 0.9900 . ?
C822 H82B 0.9900 . ?
C822 C823 1.532(17) . ?
C822 C821 1.542(16) . ?
C823 H82C 0.9900 . ?
C823 H82D 0.9900 . ?
C823 C824 1.534(16) . ?
C824 H82E 0.9900 . ?
C824 H82F 0.9900 . ?
C824 C819 1.531(17) . ?
C819 H81A 0.9900 . ?
C819 H81B 0.9900 . ?
C819 C820 1.531(17) . ?
C820 H82G 0.9900 . ?
C820 H82H 0.9900 . ?
C820 C821 1.541(16) . ?
C821 H82I 0.9900 . ?
C821 H82J 0.9900 . ?
I503 Zn52 2.50(3) . ?
Zn52 I504 2.55(3) . ?
O1B H1BA 0.8400 . ?
C809 H80A 0.9900 . ?
C809 H80B 0.9900 . ?
C809 C810 1.526(17) . ?
C809 C808 1.517(17) . ?
C810 H81C 0.9900 . ?
C810 H81D 0.9900 . ?
C810 C811 1.510(17) . ?
C811 H81E 0.9900 . ?
C811 H81F 0.9900 . ?
C811 C812 1.515(17) . ?
C812 H81G 0.9900 . ?
C812 H81H 0.9900 . ?
C812 C807 1.510(17) . ?
C807 H80C 0.9900 . ?
C807 H80D 0.9900 . ?
C807 C808 1.509(17) . ?
C808 H80E 0.9900 . ?
C808 H80F 0.9900 . ?
C825 H82K 0.9900 . ?
C825 H82L 0.9900 . ?
C825 C826 1.524(17) . ?
C825 C830 1.531(17) . ?
C826 H82M 0.9900 . ?
C826 H82N 0.9900 . ?
C826 C827 1.521(17) . ?
C827 H82O 0.9900 . ?
C827 H82P 0.9900 . ?
C827 C828 1.520(17) . ?
C828 H82Q 0.9900 . ?
C828 H82R 0.9900 . ?
C828 C829 1.525(16) . ?
C829 H82S 0.9900 . ?
C829 H82T 0.9900 . ?
C829 C830 1.526(17) . ?
C830 H83A 0.9900 . ?
C830 H83B 0.9900 . ?
I412 Zn46 2.667(16) . ?
I411 Zn46 2.335(15) . ?
Zn41 I401 2.56(2) . ?
Zn41 I402 2.514(19) . ?
I502 Zn51 2.68(10) . ?
I501 Zn51 2.22(10) . ?
C840 H84A 0.9900 . ?
C840 H84B 0.9900 . ?
C840 C841 1.543(18) . ?
C840 C839 1.535(18) . ?
C841 H84C 0.9900 . ?
C841 H84D 0.9900 . ?
C841 C842 1.541(17) . ?
C842 H84E 0.9900 . ?
C842 H84F 0.9900 . ?
C842 C837 1.540(18) . ?
C837 H83C 0.9900 . ?
C837 H83D 0.9900 . ?
C837 C838 1.539(18) . ?
C838 H83E 0.9900 . ?
C838 H83F 0.9900 . ?
C838 C839 1.538(18) . ?
C839 H83G 0.9900 . ?
C839 H83H 0.9900 . ?
C816 H81I 0.9900 . ?
C816 H81J 0.9900 . ?
C816 C817 1.510(17) . ?
C816 C815 1.536(17) . ?
C817 H81K 0.9900 . ?
C817 H81L 0.9900 . ?
C817 C818 1.505(17) . ?
C818 H81M 0.9900 . ?
C818 H81N 0.9900 . ?
C818 C813 1.535(17) . ?
C813 H81O 0.9900 . ?
C813 H81P 0.9900 . ?
C813 C814 1.542(17) . ?
C814 H81Q 0.9900 . ?
C814 H81R 0.9900 . ?
C814 C815 1.537(18) . ?
C815 H81S 0.9900 . ?
C815 H81T 0.9900 . ?
Zn45 I410 2.569(14) . ?
Zn45 I409 2.526(14) . ?
I509 Zn55 2.60(9) . ?
I510 Zn55 2.47(9) . ?
Zn65 I609 2.52(2) . ?
Zn65 I610 2.57(2) . ?
C832 H83I 0.9900 . ?
C832 H83J 0.9900 . ?
C832 C833 1.533(18) . ?
C832 C831 1.533(18) . ?
C833 H83K 0.9900 . ?
C833 H83L 0.9900 . ?
C833 C834 1.538(18) . ?
C834 H83M 0.9900 . ?
C834 H83N 0.9900 . ?
C834 C835 1.537(18) . ?
C835 H83O 0.9900 . ?
C835 H83P 0.9900 . ?
C835 C836 1.534(18) . ?
C836 H83Q 0.9900 . ?
C836 H83R 0.9900 . ?
C836 C831 1.536(18) . ?
C831 H83S 0.9900 . ?
C831 H83T 0.9900 . ?
C804 H80G 0.9900 . ?
C804 H80H 0.9900 . ?
C804 C805 1.506(17) . ?
C804 C803 1.523(17) . ?
C805 H80I 0.9900 . ?
C805 H80J 0.9900 . ?
C805 C806 1.509(17) . ?
C806 H80K 0.9900 . ?
C806 H80L 0.9900 . ?
C806 C801 1.503(17) . ?
C801 H80M 0.9900 . ?
C801 H80N 0.9900 . ?
C801 C802 1.512(17) . ?
C802 H80O 0.9900 . ?
C802 H80P 0.9900 . ?
C802 C803 1.504(17) . ?
C803 H80Q 0.9900 . ?
C803 H80R 0.9900 . ?
C336 H336 0.9500 . ?
C336 C335 1.381(19) . ?
C335 H335 0.9500 . ?
C349 H349 0.9500 . ?
C349 C348 1.38(2) . ?
C348 H348 0.9500 . ?

loop_
_geom_torsion_atom_site_label_1
_geom_torsion_atom_site_label_2
_geom_torsion_atom_site_label_3
_geom_torsion_atom_site_label_4
_geom_torsion
_geom_torsion_site_symmetry_1
_geom_torsion_site_symmetry_2
_geom_torsion_site_symmetry_3
_geom_torsion_site_symmetry_4
_geom_torsion_publ_flag
Zn32 N307 C319 C320 -179.3(7) . . . . ?
Zn32 N307 C323 C322 179.5(9) . . . . ?
Zn32 N306 C318 C317 -179.9(6) . . . . ?
Zn32 N306 C314 C315 -177.6(8) . . . . ?
Zn35 N319 C359 C358 -176.1(8) . . . . ?
Zn35 N319 C355 C356 175.8(8) . . . . ?
Zn35 N318 C350 C351 177.4(10) . . . . ?
Zn35 N318 C354 C353 -175(2) . . . . ?
Zn44 N323 C365 C364 -178.3(9) 1_665 . . . ?
Zn44 N323 C366 C367 178.1(10) 1_665 . . . ?
Zn44 N317 C347 C346 -178.4(13) . . . . ?
Zn44 N317 C438 C439 178(3) . . . . ?
Zn31 N311 C330 C331 178.6(9) 1_565 . . . ?
Zn31 N311 C329 C328 -179.2(7) 1_565 . . . ?
Zn31 N301 C301 C302 175.8(9) . . . . ?
Zn31 N301 C305 C304 179.5(12) . . . . ?
Zn33 N312 C332 C333 -175.9(8) . . . . ?
Zn33 N313 C341 C340 175.8(9) . . . . ?
Zn33 N313 C337 C338 -174.3(12) . . . . ?
N311 C330 C331 C327 1.1(16) . . . . ?
N307 C319 C320 C321 0.7(14) . . . . ?
N322 C362 C370 C369 -175.7(8) . . . . ?
N322 C362 C370 C371 4.3(12) . . . . ?
N321 C360 C357 C358 175.8(8) . . . . ?
N321 C360 C357 C356 -6.2(12) . . . . ?
N303 C307 C309 C313 167.8(7) . . . . ?
N303 C307 C309 C310 -12.0(11) . . . . ?
N303 C306 C303 C302 14.5(12) . . . . ?
N303 C306 C303 C304 -166.9(10) . . . . ?
N306 C318 C317 C316 -2.3(12) . . . . ?
N306 C314 C315 C316 -2.6(15) . . . . ?
N323 C365 C364 C363 0.5(15) . . . . ?
N304 C307 C309 C313 -11.0(11) . . . . ?
N304 C307 C309 C310 169.2(8) . . . . ?
N320 C362 C370 C369 4.4(12) . . . . ?
N320 C362 C370 C371 -175.5(9) . . . . ?
N320 C360 C357 C358 -3.2(12) . . . . ?
N320 C360 C357 C356 174.8(8) . . . . ?
N319 C359 C358 C357 1.1(15) . . . . ?
N310 C326 C334 C333 -166.7(10) . . . . ?
N310 C326 C334 C435 -20.4(18) . . . . ?
N310 C326 C334 C335 27.3(18) . . . . ?
N309 C324 C321 C320 -1.4(12) . . . . ?
N309 C324 C321 C322 180.0(9) . . . . ?
N324 C368 C369 C370 1.4(13) . . . . ?
N324 C372 C371 C370 4.8(17) . . . . ?
N308 C324 C321 C320 176.3(8) . . . . ?
N308 C324 C321 C322 -2.2(12) . . . . ?
N308 C326 C334 C333 17.3(16) . . . . ?
N308 C326 C334 C435 163.6(15) . . . . ?
N308 C326 C334 C335 -148.8(14) . . . . ?
N315 C343 C345 C346 -14.5(16) . . . . ?
N315 C343 C345 C439 -169(2) . . . . ?
N315 C343 C345 C349 154.8(15) . . . . ?
N302 C306 C303 C302 -165.6(9) . . . . ?
N302 C306 C303 C304 13.0(13) . . . . ?
N301 C305 C304 C303 5(2) . . . . ?
C362 N322 C361 N321 5.7(11) . . . . ?
C362 N322 C361 C363 -174.6(7) . . . . ?
C362 N322 C361 I501 -69.1(12) . . . 2_676 ?
C362 N320 C360 N321 6.1(12) . . . . ?
C362 N320 C360 C357 -175.0(7) . . . . ?
C362 C370 C369 C368 178.4(8) . . . . ?
C362 C370 C371 C372 178.7(9) . . . . ?
C360 N321 C361 N322 -2.9(11) . . . . ?
C360 N321 C361 C363 177.5(7) . . . . ?
C360 N321 C361 I501 70.7(11) . . . 2_676 ?
C360 N320 C362 N322 -2.6(12) . . . . ?
C360 N320 C362 C370 177.2(7) . . . . ?
C360 C357 C358 C359 177.2(8) . . . . ?
C360 C357 C356 C355 -177.5(9) . . . . ?
N317 C438 C439 C345 2(5) . . . . ?
C319 N307 C323 C322 1.3(15) . . . . ?
C319 C320 C321 C324 -179.1(8) . . . . ?
C319 C320 C321 C322 -0.5(13) . . . . ?
C363 C367 C366 N323 -0.4(19) . . . . ?
C307 N303 C306 N302 2.0(11) . . . . ?
C307 N303 C306 C303 -178.0(7) . . . . ?
C307 N304 C308 C316 -176.4(6) . . . . ?
C307 N304 C308 N302 1.9(10) . . . . ?
C327 C328 C329 N311 0.1(14) . . . . ?
C357 C356 C355 N319 -0.5(16) . . . . ?
C368 N324 C372 C371 -5.2(16) . . . . ?
C320 C321 C322 C323 0.8(15) . . . . ?
N316 C343 C345 C346 166.0(13) . . . . ?
N316 C343 C345 C439 12(2) . . . . ?
N316 C343 C345 C349 -24.7(18) . . . . ?
C365 N323 C366 C367 2.2(18) . . . . ?
C318 N306 C314 C315 3.2(13) . . . . ?
C324 N309 C325 N310 3.9(13) . . . . ?
C324 N309 C325 C327 -174.1(8) . . . . ?
C324 N308 C326 N310 1.5(14) . . . . ?
C324 N308 C326 C334 177.3(8) . . . . ?
C324 C321 C322 C323 179.4(9) . . . . ?
C326 N310 C325 N309 -5.6(14) . . . . ?
C326 N310 C325 C327 172.4(8) . . . . ?
C326 N308 C324 N309 -3.6(13) . . . . ?
C326 N308 C324 C321 178.8(8) . . . . ?
C326 C334 C435 C436 173(2) . . . . ?
C326 C334 C335 C336 178.1(18) . . . . ?
C314 N306 C318 C317 -0.6(12) . . . . ?
C369 C370 C371 C372 -1.2(15) . . . . ?
C315 C316 C317 C318 2.7(12) . . . . ?
C315 C316 C308 N304 150.6(8) . . . . ?
C315 C316 C308 N302 -27.9(10) . . . . ?
C328 C327 C325 N310 -166.4(9) . . . . ?
C328 C327 C325 N309 11.8(13) . . . . ?
C328 C327 C331 C330 -0.8(15) . . . . ?
C321 C322 C323 N307 -1.2(17) . . . . ?
N312 C336 C335 C334 2(3) . . . . ?
C330 N311 C329 C328 0.2(14) . . . . ?
C361 N322 C362 N320 -2.8(12) . . . . ?
C361 N322 C362 C370 177.4(7) . . . . ?
C361 N321 C360 N320 -3.5(12) . . . . ?
C361 N321 C360 C357 177.6(7) . . . . ?
C361 C363 C364 C365 -177.8(8) . . . . ?
C361 C363 C367 C366 177.8(10) . . . . ?
C359 N319 C355 C356 0.6(15) . . . . ?
C333 C334 C435 C436 -37(3) . . . . ?
C333 C334 C335 C336 11(3) . . . . ?
C317 C316 C315 C314 -0.4(13) . . . . ?
C317 C316 C308 N304 -26.3(10) . . . . ?
C317 C316 C308 N302 155.2(7) . . . . ?
C312 N305 C311 C310 -0.7(17) . . . . ?
C312 C313 C309 C307 -179.4(7) . . . . ?
C312 C313 C309 C310 0.4(12) . . . . ?
C352 C351 C350 N318 0.7(19) . . . . ?
C352 C353 C354 N318 -6(4) . . . . ?
C329 N311 C330 C331 -0.8(15) . . . . ?
C308 N304 C307 N303 -3.6(10) . . . . ?
C308 N304 C307 C309 175.1(6) . . . . ?
C308 C316 C315 C314 -177.4(8) . . . . ?
C308 C316 C317 C318 179.8(7) . . . . ?
C308 N302 C306 N303 -3.4(11) . . . . ?
C308 N302 C306 C303 176.6(6) . . . . ?
C306 N303 C307 N304 1.8(10) . . . . ?
C306 N303 C307 C309 -176.9(7) . . . . ?
C306 N302 C308 N304 1.4(10) . . . . ?
C306 N302 C308 C316 179.7(7) . . . . ?
C306 C303 C302 C301 178.4(9) . . . . ?
C306 C303 C304 C305 177.5(11) . . . . ?
C303 C302 C301 N301 3.4(17) . . . . ?
C325 N310 C326 N308 2.6(14) . . . . ?
C325 N310 C326 C334 -173.1(9) . . . . ?
C325 N309 C324 N308 1.1(13) . . . . ?
C325 N309 C324 C321 178.7(7) . . . . ?
C325 C327 C328 C329 176.5(8) . . . . ?
C325 C327 C331 C330 -177.3(9) . . . . ?
C311 N305 C312 C313 -0.4(13) . . . . ?
C311 C310 C309 C307 178.5(10) . . . . ?
C311 C310 C309 C313 -1.4(15) . . . . ?
C364 C363 C361 N322 173.5(8) . . . . ?
C364 C363 C361 N321 -6.8(12) . . . . ?
C364 C363 C361 I501 85.2(13) . . . 2_676 ?
C364 C363 C367 C366 -1.4(16) . . . . ?
C358 C357 C356 C355 0.6(14) . . . . ?
C356 C357 C358 C359 -0.9(13) . . . . ?
C309 C313 C312 N305 0.5(12) . . . . ?
C309 C310 C311 N305 1.6(19) . . . . ?
C332 N312 C436 C435 22(3) . . . . ?
C332 N312 C336 C335 -13(3) . . . . ?
C332 C333 C334 C326 -179.7(10) . . . . ?
C332 C333 C334 C435 33.2(19) . . . . ?
C332 C333 C334 C335 -13.1(18) . . . . ?
C372 N324 C368 C369 2.1(14) . . . . ?
C355 N319 C359 C358 -0.9(14) . . . . ?
C302 C303 C304 C305 -3.8(18) . . . . ?
C334 C333 C332 N312 2.4(17) . . . . ?
C334 C435 C436 N312 10(4) . . . . ?
C344 N314 C342 N315 0.9(12) . . . . ?
C344 N314 C342 C339 -174.7(8) . . . . ?
C344 N316 C343 N315 2.9(14) . . . . ?
C344 N316 C343 C345 -177.7(8) . . . . ?
C344 C352 C351 C350 -177.6(11) . . . . ?
C344 C352 C353 C354 -179.8(19) . . . . ?
C367 C363 C361 N322 -5.7(12) . . . . ?
C367 C363 C361 N321 174.0(9) . . . . ?
C367 C363 C361 I501 -94.0(13) . . . 2_676 ?
C367 C363 C364 C365 1.4(14) . . . . ?
C339 C340 C341 N313 -1.2(15) . . . . ?
C339 C338 C337 N313 -1(2) . . . . ?
C342 N315 C343 N316 -3.8(14) . . . . ?
C342 N315 C343 C345 176.7(8) . . . . ?
C342 N314 C344 N316 -2.1(13) . . . . ?
C342 N314 C344 C352 173.8(8) . . . . ?
C342 C339 C340 C341 -177.1(9) . . . . ?
C342 C339 C338 C337 178.4(12) . . . . ?
C301 N301 C305 C304 -2(2) . . . . ?
C343 N315 C342 N314 1.7(12) . . . . ?
C343 N315 C342 C339 177.2(8) . . . . ?
C343 N316 C344 N314 0.4(14) . . . . ?
C343 N316 C344 C352 -175.5(9) . . . . ?
C343 C345 C346 C347 176.8(13) . . . . ?
C343 C345 C439 C438 -179(2) . . . . ?
C343 C345 C349 C348 179.7(17) . . . . ?
C331 C327 C328 C329 0.2(14) . . . . ?
C331 C327 C325 N310 9.9(13) . . . . ?
C331 C327 C325 N309 -171.9(9) . . . . ?
C371 C370 C369 C368 -1.7(13) . . . . ?
C340 C339 C342 N315 -162.3(9) . . . . ?
C340 C339 C342 N314 13.7(13) . . . . ?
C340 C339 C338 C337 1.3(19) . . . . ?
C351 C352 C344 N314 4.7(15) . . . . ?
C351 C352 C344 N316 -178.9(10) . . . . ?
C351 C352 C353 C354 4(3) . . . . ?
C366 N323 C365 C364 -2.3(15) . . . . ?
C323 N307 C319 C320 -1.1(13) . . . . ?
C345 C346 C347 N317 2(2) . . . . ?
C345 C349 C348 N317 5(3) . . . . ?
C338 C339 C342 N315 20.7(13) . . . . ?
C338 C339 C342 N314 -163.3(9) . . . . ?
C338 C339 C340 C341 -0.1(15) . . . . ?
C7A C12A C11A C10A 0.0 . . . . ?
C7A C4A C5A C6A -174.2(8) . . . . ?
C7A C4A C5A C14A 6.7(10) . . . . ?
C7A C4A C3A C2A 174.2(8) . . . . ?
C7A C4A C3A C16A -1.2(12) . . . . ?
C12A C7A C8A C9A 0.0 . . . . ?
C12A C7A C8A C13A 178.4(8) . . . . ?
C12A C7A C4A C5A -91.5(6) . . . . ?
C12A C7A C4A C3A 94.3(6) . . . . ?
C12A C11A C10A C9A 0.0 . . . . ?
C11A C10A C9A C8A 0.0 . . . . ?
C10A C9A C8A C7A 0.0 . . . . ?
C10A C9A C8A C13A -178.4(8) . . . . ?
C8A C7A C12A C11A 0.0 . . . . ?
C8A C7A C12A C15A -178.9(9) . . . . ?
C8A C7A C4A C5A 89.2(7) . . . . ?
C8A C7A C4A C3A -85.0(7) . . . . ?
C305 N301 C301 C302 -2.2(17) . . . . ?
C304 C303 C302 C301 -0.3(16) . . . . ?
C350 N318 C354 C353 5(3) . . . . ?
C341 N313 C337 C338 0(2) . . . . ?
C337 N313 C341 C340 1.3(16) . . . . ?
C346 C345 C439 C438 24(4) . . . . ?
C346 C345 C349 C348 -10(3) . . . . ?
C4A C7A C12A C11A -179.3(7) . . . . ?
C4A C7A C12A C15A 1.7(9) . . . . ?
C4A C7A C8A C9A 179.3(7) . . . . ?
C4A C7A C8A C13A -2.3(9) . . . . ?
C4A C5A C6A C1A 0.0 . . . . ?
C4A C5A C14A O1A -177.4(12) . . . . ?
C5A C4A C3A C2A 0.0 . . . . ?
C5A C4A C3A C16A -175.4(11) . . . . ?
C5A C6A C1A C2A 0.0 . . . . ?
C6A C5A C14A O1A 3.4(17) . . . . ?
C6A C1A C2A C3A 0.0 . . . . ?
C1A C2A C3A C4A 0.0 . . . . ?
C1A C2A C3A C16A 175.6(10) . . . . ?
C3A C4A C5A C6A 0.0 . . . . ?
C3A C4A C5A C14A -179.2(9) . . . . ?
C347 N317 C438 C439 -27(4) . . . . ?
C347 N317 C348 C349 4(3) . . . . ?
C353 C352 C344 N314 -171.6(15) . . . . ?
C353 C352 C344 N316 4.7(18) . . . . ?
C353 C352 C351 C350 -1(2) . . . . ?
C14A C5A C6A C1A 179.1(9) . . . . ?
C438 N317 C347 C346 26(3) . . . . ?
C354 N318 C350 C351 -3(2) . . . . ?
C436 N312 C332 C333 -29.7(19) . . . . ?
C439 C345 C346 C347 -26(3) . . . . ?
C15A C12A C11A C10A 179.0(9) . . . . ?
Zn53 N312 C332 C333 -154.9(9) . . . . ?
Zn53 N313 C341 C340 172.8(9) . . . . ?
Zn53 N313 C337 C338 -167.5(11) . . . . ?
Zn43 N312 C332 C333 168.8(9) . . . . ?
Zn43 N313 C341 C340 173.3(9) . . . . ?
Zn43 N313 C337 C338 -173.7(13) . . . . ?
Zn42 N307 C319 C320 177.5(9) . . . . ?
Zn42 N307 C323 C322 -177.3(11) . . . . ?
Zn42 N306 C318 C317 179.3(8) . . . . ?
Zn42 N306 C314 C315 -176.8(9) . . . . ?
Zn34 N323 C365 C364 179.2(7) 1_665 . . . ?
Zn34 N323 C366 C367 -179.1(10) 1_665 . . . ?
Zn34 N317 C347 C346 -174.9(12) . . . . ?
Zn34 N317 C348 C349 171.9(19) . . . . ?
C4B C5B C6B C1B 0.0 . . . . ?
C4B C5B C14B O1B 148(3) . . . . ?
C4B C3B C16B O2B 174(3) . . . . ?
C4B C7B C12B C11B 176.7(15) . . . . ?
C4B C7B C12B C15B -2(2) . . . . ?
C4B C7B C8B C13B 2(2) . . . . ?
C4B C7B C8B C9B -176.6(15) . . . . ?
C5B C4B C3B C2B 0.0 . . . . ?
C5B C4B C3B C16B 178.4(16) . . . . ?
C5B C4B C7B C12B -89.5(13) . . . . ?
C5B C4B C7B C8B 87.1(14) . . . . ?
C5B C6B C1B C2B 0.0 . . . . ?
C6B C5B C14B O1B -39(3) . . . . ?
C6B C1B C2B C3B 0.0 . . . . ?
C1B C2B C3B C4B 0.0 . . . . ?
C1B C2B C3B C16B -178.4(16) . . . . ?
C2B C3B C16B O2B -8(3) . . . . ?
C3B C4B C5B C6B 0.0 . . . . ?
C3B C4B C5B C14B 172.8(19) . . . . ?
C3B C4B C7B C12B 94.4(13) . . . . ?
C3B C4B C7B C8B -88.9(12) . . . . ?
C7B C4B C5B C6B -175.9(15) . . . . ?
C7B C4B C5B C14B -3(2) . . . . ?
C7B C4B C3B C2B 176.2(14) . . . . ?
C7B C4B C3B C16B -5.4(17) . . . . ?
C7B C12B C11B C10B 0.0 . . . . ?
C12B C7B C8B C13B 179(2) . . . . ?
C12B C7B C8B C9B 0.0 . . . . ?
C12B C11B C10B C9B 0.0 . . . . ?
C11B C10B C9B C8B 0.0 . . . . ?
C10B C9B C8B C13B -179(2) . . . . ?
C10B C9B C8B C7B 0.0 . . . . ?
C8B C7B C12B C11B 0.0 . . . . ?
C8B C7B C12B C15B -179.0(19) . . . . ?
C14B C5B C6B C1B -172.8(19) . . . . ?
C15B C12B C11B C10B 179(2) . . . . ?
Zn36 N305 C312 C313 -175.4(6) 1_434 . . . ?
Zn36 N305 C311 C310 174.7(10) 1_434 . . . ?
Zn36 N324 C368 C369 176.7(7) . . . . ?
Zn36 N324 C372 C371 179.8(9) . . . . ?
C822 C823 C824 C819 55(4) . . . . ?
C823 C822 C821 C820 58(4) . . . . ?
C823 C824 C819 C820 -49(4) . . . . ?
C824 C819 C820 C821 47(4) . . . . ?
C819 C820 C821 C822 -53(4) . . . . ?
C821 C822 C823 C824 -59(4) . . . . ?
Zn52 N307 C319 C320 -164.6(16) . . . . ?
Zn52 N307 C323 C322 158.7(19) . . . . ?
Zn52 N306 C318 C317 -173.8(16) . . . . ?
Zn52 N306 C314 C315 172(2) . . . . ?
C809 C810 C811 C812 58(4) . . . . ?
C810 C809 C808 C807 55(5) . . . . ?
C810 C811 C812 C807 -48(5) . . . . ?
C811 C812 C807 C808 44(5) . . . . ?
C812 C807 C808 C809 -49(5) . . . . ?
C808 C809 C810 C811 -61(5) . . . . ?
C825 C826 C827 C828 40(6) . . . . ?
C826 C825 C830 C829 54(4) . . . . ?
C826 C827 C828 C829 -40(6) . . . . ?
C827 C828 C829 C830 45(5) . . . . ?
C828 C829 C830 C825 -54(4) . . . . ?
C830 C825 C826 C827 -45(5) . . . . ?
Zn46 N324 C368 C369 174.1(7) . . . . ?
Zn46 N324 C372 C371 -178.1(9) . . . . ?
Zn41 N311 C330 C331 -177.3(10) 1_565 . . . ?
Zn41 N311 C329 C328 177.0(9) 1_565 . . . ?
Zn41 N301 C301 C302 179.5(10) . . . . ?
Zn41 N301 C305 C304 175.9(12) . . . . ?
Zn51 N311 C330 C331 147(3) . . . . ?
Zn51 N311 C329 C328 -148(3) . . . . ?
C840 C841 C842 C837 -63(4) . . . . ?
C841 C840 C839 C838 -59(5) . . . . ?
C841 C842 C837 C838 61(5) . . . . ?
C842 C837 C838 C839 -58(5) . . . . ?
C837 C838 C839 C840 56(5) . . . . ?
C839 C840 C841 C842 63(4) . . . . ?
C816 C817 C818 C813 -31(6) . . . . ?
C817 C816 C815 C814 -4(7) . . . . ?
C817 C818 C813 C814 -25(5) . . . . ?
C818 C813 C814 C815 66(5) . . . . ?
C813 C814 C815 C816 -50(6) . . . . ?
C815 C816 C817 C818 47(6) . . . . ?
Zn45 N319 C359 C358 -168.2(9) . . . . ?
Zn45 N319 C355 C356 169.5(9) . . . . ?
Zn45 N318 C350 C351 176.9(11) . . . . ?
Zn45 N318 C354 C353 -174(2) . . . . ?
Zn55 N319 C359 C358 -178(3) . . . . ?
Zn55 N319 C355 C356 177(4) . . . . ?
Zn55 N318 C350 C351 177(3) . . . . ?
Zn55 N318 C354 C353 -174(3) . . . . ?
Zn65 N319 C359 C358 -148.5(19) . . . . ?
Zn65 N319 C355 C356 154.9(18) . . . . ?
Zn65 N318 C350 C351 -170(2) . . . . ?
Zn65 N318 C354 C353 165(3) . . . . ?
C832 C833 C834 C835 -61(5) . . . . ?
C833 C832 C831 C836 -58(5) . . . . ?
C833 C834 C835 C836 59(5) . . . . ?
C834 C835 C836 C831 -58(5) . . . . ?
C835 C836 C831 C832 58(6) . . . . ?
C831 C832 C833 C834 60(5) . . . . ?
C804 C805 C806 C801 60(4) . . . . ?
C805 C804 C803 C802 49(5) . . . . ?
C805 C806 C801 C802 -53(5) . . . . ?
C806 C801 C802 C803 47(5) . . . . ?
C801 C802 C803 C804 -45(5) . . . . ?
C803 C804 C805 C806 -57(4) . . . . ?
C336 N312 C332 C333 11(2) . . . . ?
C349 C345 C346 C347 7(2) . . . . ?
C348 N317 C347 C346 -8(2) . . . . ?

loop_
_twin_individual_id
_twin_individual_mass_fraction_refined
_oxdiff_twin_reflns_isolated
_oxdiff_twin_reflns_overlapped
_twin_individual_twin_lattice_type
_twin_individual_twin_matrix_11
_twin_individual_twin_matrix_12
_twin_individual_twin_matrix_13
_twin_individual_twin_matrix_21
_twin_individual_twin_matrix_22
_twin_individual_twin_matrix_23
_twin_individual_twin_matrix_31
_twin_individual_twin_matrix_32
_twin_individual_twin_matrix_33
1 0.5013(7) 106124 40008 ref 1.0000 0.0000 0.0000 0.0000 1.0000 0.0000 0.0000 0.0000 1.0000
2 0.4987(7) 106039 40008 nmt 0.9786 -0.0426 0.0315 -0.9863 -0.9786 -0.0160 -0.0046 0.0006 -0.9999

loop_
_exptl_oxdiff_crystal_face_indexfrac_h
_exptl_oxdiff_crystal_face_indexfrac_k
_exptl_oxdiff_crystal_face_indexfrac_l
_exptl_oxdiff_crystal_face_x
_exptl_oxdiff_crystal_face_y
_exptl_oxdiff_crystal_face_z
0.0001 -0.9998 -0.0004 0.0275 0.0842 -0.0042
-2.0008 0.9997 -0.0009 0.0123 0.0008 0.2079
2.0008 -0.9997 0.0009 -0.0123 -0.0008 -0.2079
1.0004 -0.9998 0.0002 0.0076 0.0417 -0.1060
2.0006 0.9999 0.0017 -0.0673 -0.1691 -0.1995
-1.0003 -0.0001 -0.0007 0.0199 0.0425 0.1018
-1.0005 1.9996 0.0002 -0.0351 -0.1259 0.1103
0.0001 -0.0000 -0.9996 0.0496 -0.0042 -0.0012
-0.0001 0.0000 0.9996 -0.0496 0.0042 0.0012
0.0001 -0.9998 -1.0000 0.0771 0.0800 -0.0054
-0.0001 0.9998 1.0000 -0.0771 -0.0800 0.0054
0.0000 0.9998 -0.9992 0.0221 -0.0884 0.0030
-0.0000 -0.9998 0.9992 -0.0221 0.0884 -0.0030
-2.0007 1.9995 -1.0001 0.0344 -0.0876 0.2108
2.0007 -1.9995 1.0001 -0.0344 0.0876 -0.2108
1.0004 0.0000 -0.9989 0.0297 -0.0466 -0.1031
-1.0004 -0.0000 0.9989 -0.0297 0.0466 0.1031
